data_7101223
loop_
_publ_author_name
'Peter Vollhardt'
'Andrew D. Bond'
'Philip W. Leonard'
'Ulrich J. Lorenz'
'Tatiana V. Timofeeva'
'Glenn D. Whitener'
'Andrey A. Yakovenko'
'Yong Yu'

_publ_section_title
;
Hexaferrocenylbenzene
;
_journal_issue 24
_journal_name_full 'Chemical Communications'
_journal_paper_doi 10.1039/b604844g
_journal_year 2006
_chemical_formula_moiety 'C66 H54 Fe6, C6 H6'
_chemical_formula_sum 'C72 H60 Fe6'
_chemical_formula_weight 1260.30
_chemical_name_systematic
;
hexaferrocenylbenzene, benzene solvate
;
_space_group_IT_number 15
_symmetry_cell_setting monoclinic
_symmetry_space_group_name_Hall '-C 2yc'
_symmetry_space_group_name_H-M 'C 1 2/c 1'
_atom_sites_solution_hydrogens geom
_atom_sites_solution_primary direct
_atom_sites_solution_secondary difmap
_cell_angle_alpha 90.00
_cell_angle_beta 90.923(1)
_cell_angle_gamma 90.00
_cell_formula_units_Z 8
_cell_length_a 39.8230(12)
_cell_length_b 11.4629(3)
_cell_length_c 22.8543(6)
_cell_measurement_reflns_used 5968
_cell_measurement_temperature 100(2)
_cell_measurement_theta_max 24.37
_cell_measurement_theta_min 2.5
_cell_volume 10431.3(5)
_computing_cell_refinement 'SAINTPLUS v. 6.2 (Bruker, 2001)'
_computing_data_collection 'APEX2 (Bruker, 2005)'
_computing_data_reduction 'SAINTPLUS v. 6.2 (Bruker, 2001)'
_computing_molecular_graphics 'SHELXTL v.6.10 (Sheldrick, 2000)'
_computing_publication_material 'SHELXTL v.6.10 (Sheldrick, 2000)'
_computing_structure_refinement 'SHELXTL v.6.10 (Sheldrick, 2000)'
_computing_structure_solution 'SHELXTL v.6.10 (Sheldrick, 2000)'
_diffrn_ambient_temperature 100(2)
_diffrn_measured_fraction_theta_full 0.998
_diffrn_measured_fraction_theta_max 0.998
_diffrn_measurement_device_type 'Bruker SMART APEX-II CCD'
_diffrn_measurement_method '\f and \w scans'
_diffrn_radiation_monochromator graphite
_diffrn_radiation_source 'fine-focus sealed tube'
_diffrn_radiation_type MoK\a
_diffrn_radiation_wavelength 0.71073
_diffrn_reflns_av_R_equivalents 0.0902
_diffrn_reflns_av_sigmaI/netI 0.0609
_diffrn_reflns_limit_h_max 47
_diffrn_reflns_limit_h_min -47
_diffrn_reflns_limit_k_max 13
_diffrn_reflns_limit_k_min -13
_diffrn_reflns_limit_l_max 27
_diffrn_reflns_limit_l_min -27
_diffrn_reflns_number 55285
_diffrn_reflns_theta_full 25.03
_diffrn_reflns_theta_max 25.03
_diffrn_reflns_theta_min 3.53
_diffrn_standards_number 0
_exptl_absorpt_coefficient_mu 1.672
_exptl_absorpt_correction_T_max 0.9673
_exptl_absorpt_correction_T_min 0.6337
_exptl_absorpt_correction_type multi-scan
_exptl_absorpt_process_details 'SADABS (Sheldrick, 2003)'
_exptl_crystal_colour red
_exptl_crystal_density_diffrn 1.605
_exptl_crystal_density_method 'not measured'
_exptl_crystal_description plate
_exptl_crystal_F_000 5184
_exptl_crystal_size_max 0.30
_exptl_crystal_size_mid 0.10
_exptl_crystal_size_min 0.02
_refine_diff_density_max 3.838
_refine_diff_density_min -0.497
_refine_diff_density_rms 0.098
_refine_ls_extinction_method none
_refine_ls_goodness_of_fit_ref 1.012
_refine_ls_hydrogen_treatment constr
_refine_ls_matrix_type full
_refine_ls_number_parameters 703
_refine_ls_number_reflns 9210
_refine_ls_number_restraints 0
_refine_ls_restrained_S_all 1.012
_refine_ls_R_factor_all 0.0765
_refine_ls_R_factor_gt 0.0406
_refine_ls_shift/su_max 0.002
_refine_ls_shift/su_mean 0.000
_refine_ls_structure_factor_coef Fsqd
_refine_ls_weighting_details 'calc w=1/[\s^2^(Fo^2^)+(0.0459P)^2^+25.3223P] where P=(Fo^2^+2Fc^2^)/3'
_refine_ls_weighting_scheme calc
_refine_ls_wR_factor_gt 0.0903
_refine_ls_wR_factor_ref 0.1038
_reflns_number_gt 6409
_reflns_number_total 9210
_reflns_threshold_expression I>2\s(I)
_cod_data_source_file b604844g.txt
_cod_original_sg_symbol_H-M 'C 2/c'
_cod_database_code 7101223

loop_
_symmetry_equiv_pos_as_xyz
'x, y, z'
'-x, y, -z+1/2'
'x+1/2, y+1/2, z'
'-x+1/2, y+1/2, -z+1/2'
'-x, -y, -z'
'x, -y, z-1/2'
'-x+1/2, -y+1/2, -z'
'x+1/2, -y+1/2, z-1/2'

loop_
_atom_site_label
_atom_site_type_symbol
_atom_site_fract_x
_atom_site_fract_y
_atom_site_fract_z
_atom_site_U_iso_or_equiv
_atom_site_adp_type
_atom_site_occupancy
_atom_site_symmetry_multiplicity
_atom_site_calc_flag
_atom_site_refinement_flags
Fe1 Fe 0.650589(16) 0.52303(5) 0.57141(3) 0.01888(16) Uani 1 1 d .
Fe2 Fe 0.727591(15) 0.66081(5) 0.76623(3) 0.01597(15) Uani 1 1 d .
Fe3 Fe 0.581241(16) 0.68004(5) 0.81307(3) 0.01802(16) Uani 1 1 d .
Fe4 Fe 0.620763(15) 1.14818(5) 0.79413(3) 0.01416(15) Uani 1 1 d .
Fe5 Fe 0.555028(15) 0.96264(5) 0.58193(3) 0.01555(15) Uani 1 1 d .
Fe6 Fe 0.691063(15) 1.00014(5) 0.52443(3) 0.01430(14) Uani 1 1 d .
C1 C 0.66012(10) 0.7431(3) 0.65626(18) 0.0128(9) Uani 1 1 d .
C2 C 0.65325(10) 0.7491(3) 0.71664(17) 0.0110(8) Uani 1 1 d .
C3 C 0.62974(10) 0.8339(3) 0.73680(17) 0.0125(9) Uani 1 1 d .
C4 C 0.61944(10) 0.9252(3) 0.69937(17) 0.0111(9) Uani 1 1 d .
C5 C 0.62634(10) 0.9189(3) 0.63820(17) 0.0117(9) Uani 1 1 d .
C6 C 0.64974(10) 0.8353(3) 0.61862(16) 0.0115(9) Uani 1 1 d .
C7 C 0.67412(10) 0.6313(3) 0.63312(18) 0.0148(9) Uani 1 1 d .
C8 C 0.66394(11) 0.5220(3) 0.65706(18) 0.0180(10) Uani 1 1 d .
H8A H 0.6481 0.5122 0.6902 0.022 Uiso 1 1 calc R
C9 C 0.68003(11) 0.4297(4) 0.62758(19) 0.0206(10) Uani 1 1 d .
H9A H 0.6779 0.3446 0.6365 0.025 Uiso 1 1 calc R
C10 C 0.69979(11) 0.4798(4) 0.5830(2) 0.0230(10) Uani 1 1 d .
H10A H 0.7139 0.4360 0.5545 0.028 Uiso 1 1 calc R
C11 C 0.69573(11) 0.6036(4) 0.58523(19) 0.0179(10) Uani 1 1 d .
H11A H 0.7064 0.6612 0.5584 0.021 Uiso 1 1 calc R
C12 C 0.61131(15) 0.6070(4) 0.5325(3) 0.0469(17) Uani 1 1 d .
H12A H 0.6053 0.6907 0.5387 0.056 Uiso 1 1 calc R
C13 C 0.59961(13) 0.5105(5) 0.5672(3) 0.0401(14) Uani 1 1 d .
H13A H 0.5837 0.5140 0.6006 0.048 Uiso 1 1 calc R
C14 C 0.61466(13) 0.4084(4) 0.5430(2) 0.0314(12) Uani 1 1 d .
H14A H 0.6116 0.3266 0.5572 0.038 Uiso 1 1 calc R
C15 C 0.63475(14) 0.4433(4) 0.4957(2) 0.0348(13) Uani 1 1 d .
H15A H 0.6486 0.3903 0.4711 0.042 Uiso 1 1 calc R
C16 C 0.63263(16) 0.5656(5) 0.4896(3) 0.0447(16) Uani 1 1 d .
H16A H 0.6445 0.6139 0.4600 0.054 Uiso 1 1 calc R
C17 C 0.67586(10) 0.6949(4) 0.76264(18) 0.0147(9) Uani 1 1 d .
C18 C 0.68267(10) 0.5791(4) 0.78394(19) 0.0182(10) Uani 1 1 d .
H18A H 0.6744 0.5050 0.7656 0.022 Uiso 1 1 calc R
C19 C 0.70314(11) 0.5875(4) 0.8352(2) 0.0237(11) Uani 1 1 d .
H19A H 0.7115 0.5202 0.8592 0.028 Uiso 1 1 calc R
C20 C 0.71048(11) 0.7074(4) 0.84608(19) 0.0230(11) Uani 1 1 d .
H20A H 0.7242 0.7395 0.8794 0.028 Uiso 1 1 calc R
C21 C 0.69385(10) 0.7730(4) 0.80092(18) 0.0175(10) Uani 1 1 d .
H21A H 0.6945 0.8599 0.7969 0.021 Uiso 1 1 calc R
C22 C 0.74977(11) 0.6848(4) 0.68681(19) 0.0204(10) Uani 1 1 d .
H22A H 0.7381 0.7110 0.6500 0.025 Uiso 1 1 calc R
C23 C 0.75363(11) 0.5668(4) 0.70550(19) 0.0197(10) Uani 1 1 d .
H23A H 0.7454 0.4960 0.6842 0.024 Uiso 1 1 calc R
C24 C 0.77128(11) 0.5683(4) 0.75961(19) 0.0199(10) Uani 1 1 d .
H24A H 0.7779 0.4986 0.7835 0.024 Uiso 1 1 calc R
C25 C 0.77799(11) 0.6870(4) 0.7740(2) 0.0242(11) Uani 1 1 d .
H25A H 0.7901 0.7150 0.8100 0.029 Uiso 1 1 calc R
C26 C 0.76493(11) 0.7582(4) 0.7291(2) 0.0237(11) Uani 1 1 d .
H26A H 0.7660 0.8453 0.7275 0.028 Uiso 1 1 calc R
C27 C 0.61252(10) 0.8196(3) 0.79408(18) 0.0137(9) Uani 1 1 d .
C28 C 0.57838(10) 0.8551(3) 0.80143(19) 0.0166(9) Uani 1 1 d .
H28A H 0.5642 0.8954 0.7711 0.020 Uiso 1 1 calc R
C29 C 0.56786(11) 0.8245(4) 0.85837(19) 0.0210(10) Uani 1 1 d .
H29A H 0.5453 0.8403 0.8752 0.025 Uiso 1 1 calc R
C30 C 0.59495(11) 0.7672(4) 0.88703(19) 0.0215(10) Uani 1 1 d .
H30A H 0.5948 0.7349 0.9277 0.026 Uiso 1 1 calc R
C31 C 0.62219(11) 0.7618(4) 0.84804(18) 0.0192(10) Uani 1 1 d .
H31A H 0.6445 0.7247 0.8565 0.023 Uiso 1 1 calc R
C32 C 0.58060(14) 0.5664(4) 0.7449(3) 0.0408(15) Uani 1 1 d .
H32A H 0.5922 0.5772 0.7068 0.049 Uiso 1 1 calc R
C33 C 0.59441(14) 0.5132(4) 0.7956(3) 0.0437(15) Uani 1 1 d .
H33A H 0.6175 0.4798 0.7995 0.052 Uiso 1 1 calc R
C34 C 0.56993(14) 0.5147(4) 0.8397(3) 0.0405(14) Uani 1 1 d .
H34A H 0.5726 0.4830 0.8803 0.049 Uiso 1 1 calc R
C35 C 0.54076(13) 0.5701(4) 0.8157(2) 0.0335(13) Uani 1 1 d .
H35A H 0.5194 0.5851 0.8369 0.040 Uiso 1 1 calc R
C36 C 0.54731(14) 0.6022(5) 0.7576(2) 0.0403(14) Uani 1 1 d .
H36A H 0.5314 0.6431 0.7302 0.048 Uiso 1 1 calc R
C37 C 0.60986(10) 1.0456(3) 0.72017(17) 0.0121(9) Uani 1 1 d .
C38 C 0.63344(11) 1.1363(3) 0.70829(18) 0.0162(9) Uani 1 1 d .
H38A H 0.6567 1.1239 0.6937 0.019 Uiso 1 1 calc R
C39 C 0.61880(11) 1.2465(4) 0.71985(18) 0.0177(10) Uani 1 1 d .
H39A H 0.6295 1.3245 0.7141 0.021 Uiso 1 1 calc R
C40 C 0.58603(11) 1.2256(4) 0.74099(18) 0.0184(10) Uani 1 1 d .
H40A H 0.5696 1.2867 0.7530 0.022 Uiso 1 1 calc R
C41 C 0.58055(11) 1.1027(4) 0.74213(17) 0.0150(9) Uani 1 1 d .
H41A H 0.5597 1.0630 0.7556 0.018 Uiso 1 1 calc R
C42 C 0.63856(14) 1.0523(4) 0.8636(2) 0.0316(13) Uani 1 1 d .
H42A H 0.6408 0.9654 0.8647 0.038 Uiso 1 1 calc R
C43 C 0.66308(12) 1.1303(5) 0.8453(2) 0.0320(13) Uani 1 1 d .
H43A H 0.6859 1.1089 0.8311 0.038 Uiso 1 1 calc R
C44 C 0.65039(13) 1.2432(4) 0.84986(19) 0.0293(12) Uani 1 1 d .
H44A H 0.6626 1.3168 0.8400 0.035 Uiso 1 1 calc R
C45 C 0.61738(13) 1.2354(4) 0.87111(19) 0.0300(12) Uani 1 1 d .
H45A H 0.6021 1.3023 0.8794 0.036 Uiso 1 1 calc R
C46 C 0.61006(13) 1.1160(5) 0.8792(2) 0.0330(13) Uani 1 1 d .
H46A H 0.5886 1.0831 0.8942 0.040 Uiso 1 1 calc R
C47 C 0.60640(10) 0.9874(3) 0.59405(17) 0.0130(9) Uani 1 1 d .
C48 C 0.59830(10) 0.9432(4) 0.53689(18) 0.0163(9) Uani 1 1 d .
H48A H 0.6067 0.8681 0.5203 0.020 Uiso 1 1 calc R
C49 C 0.57660(10) 1.0221(4) 0.50753(18) 0.0177(9) Uani 1 1 d .
H49A H 0.5673 1.0128 0.4669 0.021 Uiso 1 1 calc R
C50 C 0.57023(11) 1.1161(4) 0.54556(18) 0.0189(10) Uani 1 1 d .
H50A H 0.5556 1.1849 0.5366 0.023 Uiso 1 1 calc R
C51 C 0.58806(10) 1.0955(3) 0.59892(18) 0.0150(9) Uani 1 1 d .
H51A H 0.5879 1.1473 0.6341 0.018 Uiso 1 1 calc R
C52 C 0.53892(12) 0.8508(5) 0.6451(2) 0.0328(13) Uani 1 1 d .
H52A H 0.5531 0.8158 0.6770 0.039 Uiso 1 1 calc R
C53 C 0.53283(12) 0.8017(4) 0.5887(2) 0.0298(12) Uani 1 1 d .
H53A H 0.5422 0.7264 0.5740 0.036 Uiso 1 1 calc R
C54 C 0.51162(11) 0.8787(4) 0.5568(2) 0.0226(10) Uani 1 1 d .
H54A H 0.5033 0.8674 0.5157 0.027 Uiso 1 1 calc R
C55 C 0.50444(11) 0.9749(4) 0.5935(2) 0.0262(11) Uani 1 1 d .
H55A H 0.4900 1.0433 0.5828 0.031 Uiso 1 1 calc R
C56 C 0.52108(12) 0.9573(5) 0.6481(2) 0.0305(12) Uani 1 1 d .
H56A H 0.5205 1.0110 0.6825 0.037 Uiso 1 1 calc R
C57 C 0.67252(10) 0.8537(3) 0.56723(17) 0.0123(9) Uani 1 1 d .
C58 C 0.67077(10) 0.8394(3) 0.50514(18) 0.0143(9) Uani 1 1 d .
H58A H 0.6498 0.8255 0.4816 0.017 Uiso 1 1 calc R
C59 C 0.70376(11) 0.8494(4) 0.48213(19) 0.0187(10) Uani 1 1 d .
H59A H 0.7098 0.8427 0.4400 0.022 Uiso 1 1 calc R
C60 C 0.72652(11) 0.8726(4) 0.52924(19) 0.0180(10) Uani 1 1 d .
H60A H 0.7514 0.8835 0.5264 0.022 Uiso 1 1 calc R
C61 C 0.70735(11) 0.8759(3) 0.58149(19) 0.0168(9) Uani 1 1 d .
H61A H 0.7166 0.8910 0.6217 0.020 Uiso 1 1 calc R
C62 C 0.66968(11) 1.1504(3) 0.5550(2) 0.0218(10) Uani 1 1 d .
H62A H 0.6546 1.1568 0.5894 0.026 Uiso 1 1 calc R
C63 C 0.65934(12) 1.1303(4) 0.4961(2) 0.0249(11) Uani 1 1 d .
H63A H 0.6357 1.1200 0.4817 0.030 Uiso 1 1 calc R
C64 C 0.68860(12) 1.1267(4) 0.4615(2) 0.0274(11) Uani 1 1 d .
H64A H 0.6891 1.1134 0.4183 0.033 Uiso 1 1 calc R
C65 C 0.71695(12) 1.1445(4) 0.4988(2) 0.0235(11) Uani 1 1 d .
H65A H 0.7409 1.1465 0.4865 0.028 Uiso 1 1 calc R
C66 C 0.70531(11) 1.1595(4) 0.5565(2) 0.0231(10) Uani 1 1 d .
H66A H 0.7196 1.1736 0.5922 0.028 Uiso 1 1 calc R
C1S C 0.48123(17) 0.3945(6) 0.9270(3) 0.0596(18) Uani 1 1 d .
H1S H 0.4656 0.4411 0.9476 0.072 Uiso 1 1 calc R
C2S C 0.51062(16) 0.3613(5) 0.9530(3) 0.0515(16) Uani 1 1 d .
H2S H 0.5160 0.3878 0.9914 0.062 Uiso 1 1 calc R
C3S C 0.53211(15) 0.2915(5) 0.9249(3) 0.0439(15) Uani 1 1 d .
H3S H 0.5522 0.2680 0.9445 0.053 Uiso 1 1 calc R
C4S C 0.52594(16) 0.2531(6) 0.8690(3) 0.0525(16) Uani 1 1 d .
H4S H 0.5415 0.2032 0.8501 0.063 Uiso 1 1 calc R
C5S C 0.49668(17) 0.2881(6) 0.8404(3) 0.0621(19) Uani 1 1 d .
H5S H 0.4921 0.2639 0.8013 0.074 Uiso 1 1 calc R
C6S C 0.47424(16) 0.3590(5) 0.8696(3) 0.0562(17) Uani 1 1 d .
H6S H 0.4541 0.3835 0.8505 0.067 Uiso 1 1 calc R

loop_
_atom_site_aniso_label
_atom_site_aniso_U_11
_atom_site_aniso_U_22
_atom_site_aniso_U_33
_atom_site_aniso_U_23
_atom_site_aniso_U_13
_atom_site_aniso_U_12
Fe1 0.0247(4) 0.0123(3) 0.0194(3) -0.0021(3) -0.0059(3) 0.0015(3)
Fe2 0.0144(3) 0.0183(3) 0.0152(3) -0.0013(3) -0.0008(3) 0.0043(3)
Fe3 0.0193(4) 0.0131(3) 0.0218(4) 0.0018(3) 0.0047(3) -0.0011(3)
Fe4 0.0184(3) 0.0131(3) 0.0109(3) -0.0008(3) -0.0013(3) 0.0009(3)
Fe5 0.0134(3) 0.0193(3) 0.0139(3) 0.0025(3) -0.0015(3) -0.0015(3)
Fe6 0.0155(3) 0.0135(3) 0.0139(3) -0.0003(3) 0.0009(2) -0.0013(3)
C1 0.010(2) 0.012(2) 0.017(2) -0.0011(17) -0.0002(17) -0.0011(16)
C2 0.011(2) 0.0092(19) 0.013(2) -0.0016(16) -0.0009(17) -0.0002(16)
C3 0.011(2) 0.014(2) 0.012(2) -0.0025(17) -0.0026(17) -0.0035(17)
C4 0.008(2) 0.012(2) 0.013(2) -0.0003(17) 0.0003(17) -0.0002(16)
C5 0.011(2) 0.010(2) 0.014(2) -0.0011(17) -0.0028(17) -0.0040(16)
C6 0.011(2) 0.016(2) 0.007(2) 0.0000(17) -0.0027(16) -0.0027(17)
C7 0.016(2) 0.012(2) 0.016(2) -0.0018(17) -0.0058(18) -0.0009(18)
C8 0.028(3) 0.013(2) 0.012(2) 0.0001(18) -0.0020(19) 0.0017(19)
C9 0.031(3) 0.013(2) 0.017(2) -0.0005(18) -0.009(2) 0.0038(19)
C10 0.025(3) 0.020(2) 0.024(3) -0.010(2) -0.002(2) 0.008(2)
C11 0.020(2) 0.019(2) 0.015(2) -0.0036(18) -0.0016(19) 0.0024(19)
C12 0.044(4) 0.016(3) 0.080(5) -0.002(3) -0.042(3) 0.000(2)
C13 0.020(3) 0.045(3) 0.054(4) -0.016(3) -0.009(3) 0.002(2)
C14 0.033(3) 0.022(3) 0.039(3) -0.001(2) -0.017(2) -0.005(2)
C15 0.052(4) 0.026(3) 0.026(3) -0.006(2) -0.016(3) -0.007(2)
C16 0.067(4) 0.030(3) 0.036(3) 0.006(3) -0.033(3) -0.015(3)
C17 0.014(2) 0.019(2) 0.011(2) -0.0021(18) 0.0048(17) 0.0029(18)
C18 0.015(2) 0.019(2) 0.021(2) 0.0029(19) 0.0054(19) 0.0038(18)
C19 0.021(3) 0.029(3) 0.021(3) 0.006(2) 0.002(2) 0.012(2)
C20 0.018(2) 0.038(3) 0.013(2) -0.003(2) -0.0029(19) 0.011(2)
C21 0.012(2) 0.023(2) 0.018(2) -0.0034(19) -0.0023(18) 0.0049(18)
C22 0.016(2) 0.026(2) 0.019(2) 0.006(2) 0.0013(19) 0.002(2)
C23 0.017(2) 0.022(2) 0.020(2) -0.0048(19) 0.0039(19) -0.0022(19)
C24 0.016(2) 0.023(2) 0.020(2) 0.002(2) 0.0015(19) 0.0073(19)
C25 0.016(2) 0.031(3) 0.025(3) -0.010(2) -0.002(2) 0.003(2)
C26 0.020(3) 0.017(2) 0.034(3) -0.003(2) 0.004(2) 0.0012(19)
C27 0.015(2) 0.011(2) 0.015(2) 0.0004(17) -0.0003(18) 0.0005(17)
C28 0.016(2) 0.013(2) 0.020(2) 0.0029(18) 0.0044(18) 0.0005(18)
C29 0.019(2) 0.021(2) 0.023(2) 0.002(2) 0.010(2) 0.0034(19)
C30 0.025(3) 0.027(2) 0.013(2) 0.004(2) 0.0065(19) -0.002(2)
C31 0.022(3) 0.018(2) 0.017(2) 0.0043(19) -0.0022(19) -0.0004(19)
C32 0.047(4) 0.032(3) 0.044(3) -0.020(3) 0.016(3) -0.024(3)
C33 0.040(3) 0.012(2) 0.079(5) -0.005(3) 0.019(3) -0.002(2)
C34 0.039(3) 0.018(3) 0.064(4) 0.013(3) 0.012(3) -0.008(2)
C35 0.031(3) 0.026(3) 0.044(3) 0.005(2) 0.010(3) -0.011(2)
C36 0.042(3) 0.034(3) 0.045(4) -0.010(3) -0.002(3) -0.017(3)
C37 0.016(2) 0.014(2) 0.006(2) 0.0009(16) -0.0024(17) 0.0015(17)
C38 0.020(2) 0.016(2) 0.013(2) -0.0016(18) 0.0013(18) -0.0023(18)
C39 0.026(3) 0.015(2) 0.012(2) 0.0011(18) 0.0004(19) -0.0046(19)
C40 0.026(3) 0.013(2) 0.016(2) -0.0021(18) -0.0046(19) 0.0072(19)
C41 0.017(2) 0.018(2) 0.010(2) 0.0009(17) -0.0015(18) 0.0032(18)
C42 0.058(4) 0.018(2) 0.019(3) -0.002(2) -0.027(3) 0.004(2)
C43 0.024(3) 0.058(4) 0.014(2) -0.010(2) -0.007(2) 0.010(3)
C44 0.039(3) 0.033(3) 0.015(2) 0.003(2) -0.010(2) -0.016(2)
C45 0.044(3) 0.035(3) 0.011(2) -0.013(2) -0.011(2) 0.021(2)
C46 0.029(3) 0.056(4) 0.014(3) 0.005(2) -0.002(2) -0.013(3)
C47 0.009(2) 0.014(2) 0.015(2) 0.0017(18) 0.0011(17) 0.0013(17)
C48 0.014(2) 0.020(2) 0.015(2) -0.0007(18) 0.0003(18) 0.0016(18)
C49 0.014(2) 0.028(2) 0.011(2) 0.0041(19) -0.0009(17) 0.0014(19)
C50 0.019(2) 0.022(2) 0.016(2) 0.0074(19) 0.0012(19) 0.0009(19)
C51 0.016(2) 0.013(2) 0.016(2) 0.0018(18) 0.0012(18) 0.0012(17)
C52 0.022(3) 0.046(3) 0.030(3) 0.018(3) -0.011(2) -0.019(2)
C53 0.024(3) 0.025(3) 0.041(3) 0.013(2) -0.002(2) -0.009(2)
C54 0.019(2) 0.030(3) 0.019(2) 0.004(2) -0.004(2) -0.009(2)
C55 0.014(2) 0.038(3) 0.027(3) 0.002(2) 0.005(2) -0.002(2)
C56 0.022(3) 0.052(3) 0.018(3) -0.002(2) 0.006(2) -0.015(2)
C57 0.015(2) 0.0070(19) 0.015(2) 0.0007(17) -0.0016(17) 0.0036(17)
C58 0.019(2) 0.010(2) 0.014(2) -0.0020(17) -0.0008(18) 0.0011(18)
C59 0.023(2) 0.019(2) 0.014(2) -0.0008(19) 0.0056(19) 0.0022(19)
C60 0.014(2) 0.019(2) 0.021(2) -0.0009(19) 0.0049(19) 0.0033(18)
C61 0.018(2) 0.015(2) 0.017(2) -0.0005(18) -0.0010(19) 0.0005(18)
C62 0.024(3) 0.007(2) 0.034(3) 0.001(2) 0.007(2) 0.0004(19)
C63 0.024(3) 0.015(2) 0.035(3) 0.008(2) -0.009(2) -0.002(2)
C64 0.042(3) 0.019(2) 0.022(3) 0.004(2) 0.002(2) -0.008(2)
C65 0.023(3) 0.017(2) 0.031(3) -0.001(2) 0.010(2) -0.004(2)
C66 0.026(3) 0.014(2) 0.029(3) -0.002(2) -0.003(2) -0.003(2)
C1S 0.053(4) 0.050(4) 0.076(5) 0.001(4) -0.006(4) 0.010(3)
C2S 0.050(4) 0.052(4) 0.052(4) 0.005(3) -0.006(3) 0.005(3)
C3S 0.043(4) 0.048(3) 0.041(4) 0.004(3) 0.004(3) -0.011(3)
C4S 0.046(4) 0.055(4) 0.056(4) 0.006(3) 0.001(3) -0.001(3)
C5S 0.058(5) 0.058(4) 0.070(5) 0.001(4) -0.007(4) -0.004(4)
C6S 0.048(4) 0.051(4) 0.069(5) 0.000(4) -0.013(4) 0.001(3)

loop_
_atom_type_symbol
_atom_type_description
_atom_type_scat_dispersion_real
_atom_type_scat_dispersion_imag
_atom_type_scat_source
C C 0.0033 0.0016 'International Tables Vol C Tables 4.2.6.8 and 6.1.1.4'
H H 0.0000 0.0000 'International Tables Vol C Tables 4.2.6.8 and 6.1.1.4'
Fe Fe 0.3463 0.8444 'International Tables Vol C Tables 4.2.6.8 and 6.1.1.4'

loop_
_geom_angle_atom_site_label_1
_geom_angle_atom_site_label_2
_geom_angle_atom_site_label_3
_geom_angle
C8 Fe1 C12 128.1(2)
C8 Fe1 C9 40.86(16)
C12 Fe1 C9 163.8(2)
C8 Fe1 C10 68.59(18)
C12 Fe1 C10 155.0(2)
C9 Fe1 C10 40.90(18)
C8 Fe1 C13 107.0(2)
C12 Fe1 C13 41.6(2)
C9 Fe1 C13 123.9(2)
C10 Fe1 C13 161.2(2)
C8 Fe1 C11 68.62(17)
C12 Fe1 C11 121.60(19)
C9 Fe1 C11 69.04(18)
C10 Fe1 C11 41.05(17)
C13 Fe1 C11 156.13(19)
C8 Fe1 C14 118.5(2)
C12 Fe1 C14 68.6(2)
C9 Fe1 C14 104.87(19)
C10 Fe1 C14 123.58(19)
C13 Fe1 C14 41.1(2)
C11 Fe1 C14 162.10(19)
C8 Fe1 C15 152.73(18)
C12 Fe1 C15 67.4(2)
C9 Fe1 C15 117.78(19)
C10 Fe1 C15 106.5(2)
C13 Fe1 C15 68.6(2)
C11 Fe1 C15 126.3(2)
C14 Fe1 C15 40.4(2)
C8 Fe1 C16 165.4(2)
C12 Fe1 C16 39.8(2)
C9 Fe1 C16 153.1(2)
C10 Fe1 C16 119.8(2)
C13 Fe1 C16 68.9(3)
C11 Fe1 C16 109.1(2)
C14 Fe1 C16 68.3(2)
C15 Fe1 C16 40.3(2)
C8 Fe1 C7 40.65(16)
C12 Fe1 C7 110.38(19)
C9 Fe1 C7 68.78(16)
C10 Fe1 C7 68.69(16)
C13 Fe1 C7 120.68(19)
C11 Fe1 C7 40.76(16)
C14 Fe1 C7 154.41(19)
C15 Fe1 C7 164.67(19)
C16 Fe1 C7 128.35(18)
C20 Fe2 C21 41.28(17)
C20 Fe2 C25 103.15(19)
C21 Fe2 C25 122.03(18)
C20 Fe2 C24 120.08(18)
C21 Fe2 C24 157.89(18)
C25 Fe2 C24 40.88(17)
C20 Fe2 C19 40.95(19)
C21 Fe2 C19 68.49(18)
C25 Fe2 C19 118.31(19)
C24 Fe2 C19 105.06(18)
C20 Fe2 C22 156.44(19)
C21 Fe2 C22 123.93(17)
C25 Fe2 C22 67.61(18)
C24 Fe2 C22 67.96(17)
C19 Fe2 C22 162.58(18)
C20 Fe2 C23 157.98(18)
C21 Fe2 C23 160.34(17)
C25 Fe2 C23 68.16(18)
C24 Fe2 C23 40.34(17)
C19 Fe2 C23 123.87(18)
C22 Fe2 C23 40.67(17)
C20 Fe2 C26 118.98(19)
C21 Fe2 C26 107.77(18)
C25 Fe2 C26 40.20(18)
C24 Fe2 C26 68.23(18)
C19 Fe2 C26 153.92(19)
C22 Fe2 C26 40.18(17)
C23 Fe2 C26 68.20(17)
C20 Fe2 C18 68.81(18)
C21 Fe2 C18 68.28(17)
C25 Fe2 C18 155.02(18)
C24 Fe2 C18 121.33(17)
C19 Fe2 C18 40.40(17)
C22 Fe2 C18 128.41(18)
C23 Fe2 C18 110.08(17)
C26 Fe2 C18 164.29(18)
C20 Fe2 C17 69.05(17)
C21 Fe2 C17 40.67(16)
C25 Fe2 C17 160.58(17)
C24 Fe2 C17 158.42(17)
C19 Fe2 C17 68.12(17)
C22 Fe2 C17 112.18(17)
C23 Fe2 C17 125.32(17)
C26 Fe2 C17 126.86(17)
C18 Fe2 C17 40.40(16)
C33 Fe3 C28 157.4(2)
C33 Fe3 C29 160.5(2)
C28 Fe3 C29 40.90(16)
C33 Fe3 C32 40.8(2)
C28 Fe3 C32 122.3(2)
C29 Fe3 C32 156.2(2)
C33 Fe3 C30 124.2(2)
C28 Fe3 C30 68.65(18)
C29 Fe3 C30 40.79(17)
C32 Fe3 C30 162.6(2)
C33 Fe3 C31 107.7(2)
C28 Fe3 C31 68.79(17)
C29 Fe3 C31 68.80(18)
C32 Fe3 C31 126.7(2)
C30 Fe3 C31 40.78(17)
C33 Fe3 C36 68.6(2)
C28 Fe3 C36 108.4(2)
C29 Fe3 C36 119.8(2)
C32 Fe3 C36 40.9(2)
C30 Fe3 C36 153.8(2)
C31 Fe3 C36 164.5(2)
C33 Fe3 C34 40.7(2)
C28 Fe3 C34 160.9(2)
C29 Fe3 C34 123.0(2)
C32 Fe3 C34 68.5(2)
C30 Fe3 C34 105.4(2)
C31 Fe3 C34 119.3(2)
C36 Fe3 C34 68.5(2)
C33 Fe3 C35 68.4(2)
C28 Fe3 C35 124.8(2)
C29 Fe3 C35 105.89(19)
C32 Fe3 C35 68.1(2)
C30 Fe3 C35 118.64(19)
C31 Fe3 C35 153.99(19)
C36 Fe3 C35 40.2(2)
C34 Fe3 C35 40.8(2)
C33 Fe3 C27 121.87(19)
C28 Fe3 C27 40.80(16)
C29 Fe3 C27 68.98(17)
C32 Fe3 C27 109.51(19)
C30 Fe3 C27 68.96(17)
C31 Fe3 C27 41.18(16)
C36 Fe3 C27 126.8(2)
C34 Fe3 C27 155.8(2)
C35 Fe3 C27 162.73(19)
C45 Fe4 C40 104.41(18)
C45 Fe4 C46 40.7(2)
C40 Fe4 C46 120.0(2)
C45 Fe4 C44 40.61(19)
C40 Fe4 C44 121.48(19)
C46 Fe4 C44 68.10(19)
C45 Fe4 C38 152.62(19)
C40 Fe4 C38 68.31(17)
C46 Fe4 C38 165.6(2)
C44 Fe4 C38 119.16(18)
C45 Fe4 C39 116.56(18)
C40 Fe4 C39 40.84(17)
C46 Fe4 C39 153.1(2)
C44 Fe4 C39 103.82(18)
C38 Fe4 C39 40.71(16)
C45 Fe4 C43 67.65(19)
C40 Fe4 C43 158.8(2)
C46 Fe4 C43 67.6(2)
C44 Fe4 C43 39.9(2)
C38 Fe4 C43 109.19(18)
C39 Fe4 C43 123.5(2)
C45 Fe4 C41 124.50(19)
C40 Fe4 C41 40.95(16)
C46 Fe4 C41 109.59(19)
C44 Fe4 C41 159.88(19)
C38 Fe4 C41 68.15(17)
C39 Fe4 C41 68.78(17)
C43 Fe4 C41 159.42(19)
C45 Fe4 C42 67.64(19)
C40 Fe4 C42 157.3(2)
C46 Fe4 C42 40.2(2)
C44 Fe4 C42 67.22(19)
C38 Fe4 C42 128.49(19)
C39 Fe4 C42 161.9(2)
C43 Fe4 C42 39.8(2)
C41 Fe4 C42 124.84(18)
C45 Fe4 C37 163.38(19)
C40 Fe4 C37 68.47(16)
C46 Fe4 C37 128.72(18)
C44 Fe4 C37 155.94(19)
C38 Fe4 C37 40.42(15)
C39 Fe4 C37 68.55(16)
C43 Fe4 C37 124.19(18)
C41 Fe4 C37 40.51(15)
C42 Fe4 C37 112.84(17)
C48 Fe5 C49 40.65(16)
C48 Fe5 C52 124.57(19)
C49 Fe5 C52 160.5(2)
C48 Fe5 C55 156.84(18)
C49 Fe5 C55 121.08(18)
C52 Fe5 C55 68.2(2)
C48 Fe5 C50 68.24(17)
C49 Fe5 C50 40.47(17)
C52 Fe5 C50 158.1(2)
C55 Fe5 C50 107.06(19)
C48 Fe5 C56 161.16(19)
C49 Fe5 C56 157.0(2)
C52 Fe5 C56 40.5(2)
C55 Fe5 C56 40.58(18)
C50 Fe5 C56 122.0(2)
C48 Fe5 C51 68.30(17)
C49 Fe5 C51 68.32(17)
C52 Fe5 C51 122.81(18)
C55 Fe5 C51 123.86(18)
C50 Fe5 C51 40.69(16)
C56 Fe5 C51 108.22(18)
C48 Fe5 C54 121.56(18)
C49 Fe5 C54 106.73(18)
C52 Fe5 C54 68.33(18)
C55 Fe5 C54 40.53(18)
C50 Fe5 C54 122.94(18)
C56 Fe5 C54 68.24(19)
C51 Fe5 C54 159.77(17)
C48 Fe5 C53 107.99(19)
C49 Fe5 C53 123.50(19)
C52 Fe5 C53 40.7(2)
C55 Fe5 C53 68.0(2)
C50 Fe5 C53 159.38(19)
C56 Fe5 C53 68.1(2)
C51 Fe5 C53 158.64(18)
C54 Fe5 C53 40.36(18)
C48 Fe5 C47 40.77(16)
C49 Fe5 C47 68.78(16)
C52 Fe5 C47 108.14(18)
C55 Fe5 C47 160.79(18)
C50 Fe5 C47 68.84(16)
C56 Fe5 C47 124.49(18)
C51 Fe5 C47 40.96(15)
C54 Fe5 C47 157.47(17)
C53 Fe5 C47 122.45(18)
C61 Fe6 C60 41.14(16)
C61 Fe6 C65 126.56(18)
C60 Fe6 C65 104.18(18)
C61 Fe6 C64 163.93(18)
C60 Fe6 C64 124.98(19)
C65 Fe6 C64 40.64(18)
C61 Fe6 C66 108.20(18)
C60 Fe6 C66 115.73(18)
C65 Fe6 C66 40.55(18)
C64 Fe6 C66 68.20(19)
C61 Fe6 C59 68.44(17)
C60 Fe6 C59 40.76(17)
C65 Fe6 C59 114.78(17)
C64 Fe6 C59 106.01(18)
C66 Fe6 C59 148.64(18)
C61 Fe6 C62 120.05(18)
C60 Fe6 C62 151.34(18)
C65 Fe6 C62 68.33(17)
C64 Fe6 C62 68.17(19)
C66 Fe6 C62 40.66(17)
C59 Fe6 C62 167.84(18)
C61 Fe6 C63 154.27(18)
C60 Fe6 C63 164.25(19)
C65 Fe6 C63 68.36(18)
C64 Fe6 C63 40.55(19)
C66 Fe6 C63 68.26(18)
C59 Fe6 C63 128.31(18)
C62 Fe6 C63 40.50(18)
C61 Fe6 C58 68.27(17)
C60 Fe6 C58 68.77(17)
C65 Fe6 C58 149.70(17)
C64 Fe6 C58 118.06(17)
C66 Fe6 C58 169.31(17)
C59 Fe6 C58 40.71(16)
C62 Fe6 C58 131.46(17)
C63 Fe6 C58 110.23(18)
C61 Fe6 C57 41.02(16)
C60 Fe6 C57 69.30(16)
C65 Fe6 C57 166.53(18)
C64 Fe6 C57 152.68(18)
C66 Fe6 C57 130.51(17)
C59 Fe6 C57 68.52(16)
C62 Fe6 C57 111.40(16)
C63 Fe6 C57 120.83(17)
C58 Fe6 C57 40.36(15)
C2 C1 C6 119.8(4)
C2 C1 C7 117.8(3)
C6 C1 C7 121.9(4)
C1 C2 C3 119.1(4)
C1 C2 C17 122.6(3)
C3 C2 C17 116.3(3)
C4 C3 C2 119.7(4)
C4 C3 C27 118.6(4)
C2 C3 C27 121.3(3)
C3 C4 C5 119.8(4)
C3 C4 C37 124.1(3)
C5 C4 C37 114.0(3)
C6 C5 C4 118.7(4)
C6 C5 C47 119.2(3)
C4 C5 C47 121.6(3)
C5 C6 C1 120.0(4)
C5 C6 C57 123.9(3)
C1 C6 C57 113.7(3)
C8 C7 C11 105.9(4)
C8 C7 C1 120.4(4)
C11 C7 C1 133.5(4)
C8 C7 Fe1 67.1(2)
C11 C7 Fe1 67.8(2)
C1 C7 Fe1 125.6(3)
C9 C8 C7 109.9(4)
C9 C8 Fe1 69.9(2)
C7 C8 Fe1 72.3(2)
C9 C8 H8A 125.0
C7 C8 H8A 125.0
Fe1 C8 H8A 125.0
C8 C9 C10 107.5(4)
C8 C9 Fe1 69.2(2)
C10 C9 Fe1 69.7(2)
C8 C9 H9A 126.3
C10 C9 H9A 126.3
Fe1 C9 H9A 126.3
C9 C10 C11 108.1(4)
C9 C10 Fe1 69.4(3)
C11 C10 Fe1 69.7(3)
C9 C10 H10A 125.9
C11 C10 H10A 125.9
Fe1 C10 H10A 125.9
C10 C11 C7 108.4(4)
C10 C11 Fe1 69.2(3)
C7 C11 Fe1 71.4(2)
C10 C11 H11A 125.8
C7 C11 H11A 125.8
Fe1 C11 H11A 125.8
C16 C12 C13 109.3(5)
C16 C12 Fe1 70.8(3)
C13 C12 Fe1 69.5(3)
C16 C12 H12A 125.3
C13 C12 H12A 125.3
Fe1 C12 H12A 125.3
C14 C13 C12 105.9(5)
C14 C13 Fe1 69.7(3)
C12 C13 Fe1 69.0(3)
C14 C13 H13A 127.0
C12 C13 H13A 127.0
Fe1 C13 H13A 127.0
C15 C14 C13 108.0(5)
C15 C14 Fe1 70.0(3)
C13 C14 Fe1 69.3(3)
C15 C14 H14A 126.0
C13 C14 H14A 126.0
Fe1 C14 H14A 126.0
C16 C15 C14 108.9(5)
C16 C15 Fe1 69.9(3)
C14 C15 Fe1 69.6(3)
C16 C15 H15A 125.6
C14 C15 H15A 125.6
Fe1 C15 H15A 125.6
C12 C16 C15 107.8(5)
C12 C16 Fe1 69.3(3)
C15 C16 Fe1 69.8(3)
C12 C16 H16A 126.1
C15 C16 H16A 126.1
Fe1 C16 H16A 126.1
C21 C17 C18 106.3(4)
C21 C17 C2 117.0(4)
C18 C17 C2 136.4(4)
C21 C17 Fe2 67.2(2)
C18 C17 Fe2 68.6(2)
C2 C17 Fe2 132.8(3)
C19 C18 C17 108.7(4)
C19 C18 Fe2 69.1(3)
C17 C18 Fe2 71.0(2)
C19 C18 H18A 125.7
C17 C18 H18A 125.7
Fe2 C18 H18A 125.7
C18 C19 C20 108.8(4)
C18 C19 Fe2 70.5(3)
C20 C19 Fe2 68.9(3)
C18 C19 H19A 125.6
C20 C19 H19A 125.6
Fe2 C19 H19A 125.6
C19 C20 C21 106.9(4)
C19 C20 Fe2 70.2(3)
C21 C20 Fe2 69.4(2)
C19 C20 H20A 126.6
C21 C20 H20A 126.6
Fe2 C20 H20A 126.6
C20 C21 C17 109.4(4)
C20 C21 Fe2 69.3(2)
C17 C21 Fe2 72.2(2)
C20 C21 H21A 125.3
C17 C21 H21A 125.3
Fe2 C21 H21A 125.3
C26 C22 C23 108.5(4)
C26 C22 Fe2 70.1(3)
C23 C22 Fe2 69.7(2)
C26 C22 H22A 125.7
C23 C22 H22A 125.7
Fe2 C22 H22A 125.7
C24 C23 C22 107.5(4)
C24 C23 Fe2 69.6(2)
C22 C23 Fe2 69.6(2)
C24 C23 H23A 126.2
C22 C23 H23A 126.2
Fe2 C23 H23A 126.2
C23 C24 C25 107.6(4)
C23 C24 Fe2 70.1(2)
C25 C24 Fe2 69.1(2)
C23 C24 H24A 126.2
C25 C24 H24A 126.2
Fe2 C24 H24A 126.2
C26 C25 C24 108.7(4)
C26 C25 Fe2 70.7(3)
C24 C25 Fe2 70.0(3)
C26 C25 H25A 125.7
C24 C25 H25A 125.7
Fe2 C25 H25A 125.7
C25 C26 C22 107.7(4)
C25 C26 Fe2 69.2(3)
C22 C26 Fe2 69.8(3)
C25 C26 H26A 126.2
C22 C26 H26A 126.2
Fe2 C26 H26A 126.2
C28 C27 C31 105.7(4)
C28 C27 C3 121.4(4)
C31 C27 C3 132.6(4)
C28 C27 Fe3 67.7(2)
C31 C27 Fe3 67.8(2)
C3 C27 Fe3 123.5(3)
C29 C28 C27 109.4(4)
C29 C28 Fe3 69.6(2)
C27 C28 Fe3 71.5(2)
C29 C28 H28A 125.3
C27 C28 H28A 125.3
Fe3 C28 H28A 125.3
C30 C29 C28 107.8(4)
C30 C29 Fe3 69.7(3)
C28 C29 Fe3 69.5(2)
C30 C29 H29A 126.1
C28 C29 H29A 126.1
Fe3 C29 H29A 126.1
C29 C30 C31 108.4(4)
C29 C30 Fe3 69.5(3)
C31 C30 Fe3 69.7(3)
C29 C30 H30A 125.8
C31 C30 H30A 125.8
Fe3 C30 H30A 125.8
C30 C31 C27 108.7(4)
C30 C31 Fe3 69.5(3)
C27 C31 Fe3 71.1(2)
C30 C31 H31A 125.6
C27 C31 H31A 125.6
Fe3 C31 H31A 125.6
C33 C32 C36 108.0(5)
C33 C32 Fe3 69.4(3)
C36 C32 Fe3 70.0(3)
C33 C32 H32A 126.0
C36 C32 H32A 126.0
Fe3 C32 H32A 126.0
C32 C33 C34 108.4(5)
C32 C33 Fe3 69.9(3)
C34 C33 Fe3 70.4(3)
C32 C33 H33A 125.8
C34 C33 H33A 125.8
Fe3 C33 H33A 125.8
C33 C34 C35 107.3(5)
C33 C34 Fe3 69.0(3)
C35 C34 Fe3 69.8(3)
C33 C34 H34A 126.3
C35 C34 H34A 126.3
Fe3 C34 H34A 126.3
C36 C35 C34 108.5(5)
C36 C35 Fe3 69.7(3)
C34 C35 Fe3 69.4(3)
C36 C35 H35A 125.8
C34 C35 H35A 125.8
Fe3 C35 H35A 125.8
C35 C36 C32 107.8(5)
C35 C36 Fe3 70.1(3)
C32 C36 Fe3 69.1(3)
C35 C36 H36A 126.1
C32 C36 H36A 126.1
Fe3 C36 H36A 126.1
C38 C37 C41 106.0(3)
C38 C37 C4 115.8(3)
C41 C37 C4 137.5(4)
C38 C37 Fe4 67.5(2)
C41 C37 Fe4 67.8(2)
C4 C37 Fe4 135.6(3)
C39 C38 C37 109.8(4)
C39 C38 Fe4 69.7(2)
C37 C38 Fe4 72.1(2)
C39 C38 H38A 125.1
C37 C38 H38A 125.1
Fe4 C38 H38A 125.1
C38 C39 C40 107.2(4)
C38 C39 Fe4 69.6(2)
C40 C39 Fe4 69.3(2)
C38 C39 H39A 126.4
C40 C39 H39A 126.4
Fe4 C39 H39A 126.4
C39 C40 C41 108.4(4)
C39 C40 Fe4 69.9(2)
C41 C40 Fe4 70.1(2)
C39 C40 H40A 125.8
C41 C40 H40A 125.8
Fe4 C40 H40A 125.8
C40 C41 C37 108.6(4)
C40 C41 Fe4 68.9(2)
C37 C41 Fe4 71.7(2)
C40 C41 H41A 125.7
C37 C41 H41A 125.7
Fe4 C41 H41A 125.7
C43 C42 C46 108.5(4)
C43 C42 Fe4 70.0(3)
C46 C42 Fe4 69.3(3)
C43 C42 H42A 125.8
C46 C42 H42A 125.8
Fe4 C42 H42A 125.8
C42 C43 C44 108.5(4)
C42 C43 Fe4 70.2(3)
C44 C43 Fe4 69.7(3)
C42 C43 H43A 125.8
C44 C43 H43A 125.8
Fe4 C43 H43A 125.8
C43 C44 C45 107.9(4)
C43 C44 Fe4 70.3(3)
C45 C44 Fe4 69.4(3)
C43 C44 H44A 126.0
C45 C44 H44A 126.0
Fe4 C44 H44A 126.0
C44 C45 C46 107.6(4)
C44 C45 Fe4 70.0(3)
C46 C45 Fe4 69.7(3)
C44 C45 H45A 126.2
C46 C45 H45A 126.2
Fe4 C45 H45A 126.2
C42 C46 C45 107.6(4)
C42 C46 Fe4 70.6(3)
C45 C46 Fe4 69.6(3)
C42 C46 H46A 126.2
C45 C46 H46A 126.2
Fe4 C46 H46A 126.2
C48 C47 C51 105.5(3)
C48 C47 C5 122.6(3)
C51 C47 C5 131.4(4)
C48 C47 Fe5 67.9(2)
C51 C47 Fe5 68.3(2)
C5 C47 Fe5 121.9(3)
C49 C48 C47 109.5(4)
C49 C48 Fe5 69.7(2)
C47 C48 Fe5 71.3(2)
C49 C48 H48A 125.3
C47 C48 H48A 125.3
Fe5 C48 H48A 125.3
C50 C49 C48 108.1(4)
C50 C49 Fe5 70.0(2)
C48 C49 Fe5 69.6(2)
C50 C49 H49A 125.9
C48 C49 H49A 125.9
Fe5 C49 H49A 125.9
C49 C50 C51 108.0(4)
C49 C50 Fe5 69.5(2)
C51 C50 Fe5 69.8(2)
C49 C50 H50A 126.0
C51 C50 H50A 126.0
Fe5 C50 H50A 126.0
C50 C51 C47 108.8(4)
C50 C51 Fe5 69.5(2)
C47 C51 Fe5 70.8(2)
C50 C51 H51A 125.6
C47 C51 H51A 125.6
Fe5 C51 H51A 125.6
C56 C52 C53 107.9(4)
C56 C52 Fe5 69.9(3)
C53 C52 Fe5 70.1(3)
C56 C52 H52A 126.0
C53 C52 H52A 126.0
Fe5 C52 H52A 126.0
C54 C53 C52 108.1(5)
C54 C53 Fe5 69.8(3)
C52 C53 Fe5 69.2(3)
C54 C53 H53A 125.9
C52 C53 H53A 125.9
Fe5 C53 H53A 125.9
C53 C54 C55 107.7(4)
C53 C54 Fe5 69.8(3)
C55 C54 Fe5 69.3(3)
C53 C54 H54A 126.1
C55 C54 H54A 126.1
Fe5 C54 H54A 126.1
C56 C55 C54 108.3(4)
C56 C55 Fe5 69.9(3)
C54 C55 Fe5 70.2(3)
C56 C55 H55A 125.8
C54 C55 H55A 125.8
Fe5 C55 H55A 125.8
C52 C56 C55 107.9(4)
C52 C56 Fe5 69.6(3)
C55 C56 Fe5 69.6(3)
C52 C56 H56A 126.0
C55 C56 H56A 126.0
Fe5 C56 H56A 126.0
C58 C57 C61 106.0(4)
C58 C57 C6 137.4(4)
C61 C57 C6 115.9(3)
C58 C57 Fe6 68.8(2)
C61 C57 Fe6 67.5(2)
C6 C57 Fe6 134.4(3)
C59 C58 C57 109.0(4)
C59 C58 Fe6 69.3(2)
C57 C58 Fe6 70.9(2)
C59 C58 H58A 125.5
C57 C58 H58A 125.5
Fe6 C58 H58A 125.5
C60 C59 C58 108.4(4)
C60 C59 Fe6 69.1(2)
C58 C59 Fe6 70.0(2)
C60 C59 H59A 125.8
C58 C59 H59A 125.8
Fe6 C59 H59A 125.8
C59 C60 C61 107.2(4)
C59 C60 Fe6 70.1(2)
C61 C60 Fe6 69.3(2)
C59 C60 H60A 126.4
C61 C60 H60A 126.4
Fe6 C60 H60A 126.4
C60 C61 C57 109.4(4)
C60 C61 Fe6 69.6(2)
C57 C61 Fe6 71.5(2)
C60 C61 H61A 125.3
C57 C61 H61A 125.3
Fe6 C61 H61A 125.3
C63 C62 C66 108.0(4)
C63 C62 Fe6 69.9(3)
C66 C62 Fe6 69.5(2)
C63 C62 H62A 126.0
C66 C62 H62A 126.0
Fe6 C62 H62A 126.0
C64 C63 C62 107.8(4)
C64 C63 Fe6 69.4(3)
C62 C63 Fe6 69.6(2)
C64 C63 H63A 126.1
C62 C63 H63A 126.1
Fe6 C63 H63A 126.1
C65 C64 C63 108.2(4)
C65 C64 Fe6 69.6(3)
C63 C64 Fe6 70.1(3)
C65 C64 H64A 125.9
C63 C64 H64A 125.9
Fe6 C64 H64A 125.9
C66 C65 C64 108.0(4)
C66 C65 Fe6 69.9(2)
C64 C65 Fe6 69.8(3)
C66 C65 H65A 126.0
C64 C65 H65A 126.0
Fe6 C65 H65A 126.0
C65 C66 C62 108.1(4)
C65 C66 Fe6 69.6(2)
C62 C66 Fe6 69.8(2)
C65 C66 H66A 126.0
C62 C66 H66A 126.0
Fe6 C66 H66A 126.0
C2S C1S C6S 119.1(6)
C2S C1S H1S 120.5
C6S C1S H1S 120.5
C3S C2S C1S 120.7(6)
C3S C2S H2S 119.7
C1S C2S H2S 119.7
C2S C3S C4S 122.1(6)
C2S C3S H3S 119.0
C4S C3S H3S 119.0
C3S C4S C5S 118.9(6)
C3S C4S H4S 120.6
C5S C4S H4S 120.6
C4S C5S C6S 119.1(7)
C4S C5S H5S 120.4
C6S C5S H5S 120.4
C5S C6S C1S 120.1(6)
C5S C6S H6S 119.9
C1S C6S H6S 119.9

loop_
_geom_bond_atom_site_label_1
_geom_bond_atom_site_label_2
_geom_bond_distance
Fe1 C8 2.020(4)
Fe1 C12 2.030(5)
Fe1 C9 2.030(4)
Fe1 C10 2.034(5)
Fe1 C13 2.036(5)
Fe1 C11 2.041(4)
Fe1 C14 2.041(5)
Fe1 C15 2.047(5)
Fe1 C16 2.049(5)
Fe1 C7 2.089(4)
Fe2 C20 2.030(4)
Fe2 C21 2.030(4)
Fe2 C25 2.034(5)
Fe2 C24 2.045(4)
Fe2 C19 2.047(5)
Fe2 C22 2.050(4)
Fe2 C23 2.051(4)
Fe2 C26 2.054(5)
Fe2 C18 2.065(4)
Fe2 C17 2.097(4)
Fe3 C33 2.025(5)
Fe3 C28 2.028(4)
Fe3 C29 2.029(4)
Fe3 C32 2.031(5)
Fe3 C30 2.031(5)
Fe3 C31 2.033(4)
Fe3 C36 2.042(5)
Fe3 C34 2.043(5)
Fe3 C35 2.048(5)
Fe3 C27 2.078(4)
Fe4 C45 2.030(4)
Fe4 C40 2.030(4)
Fe4 C46 2.031(5)
Fe4 C44 2.038(5)
Fe4 C38 2.038(4)
Fe4 C39 2.038(4)
Fe4 C43 2.046(5)
Fe4 C41 2.046(4)
Fe4 C42 2.048(4)
Fe4 C37 2.098(4)
Fe5 C48 2.034(4)
Fe5 C49 2.035(4)
Fe5 C52 2.041(5)
Fe5 C55 2.041(4)
Fe5 C50 2.041(4)
Fe5 C56 2.045(5)
Fe5 C51 2.046(4)
Fe5 C54 2.052(4)
Fe5 C53 2.053(5)
Fe5 C47 2.079(4)
Fe6 C61 2.030(4)
Fe6 C60 2.034(4)
Fe6 C65 2.041(4)
Fe6 C64 2.044(5)
Fe6 C66 2.045(4)
Fe6 C59 2.047(4)
Fe6 C62 2.050(4)
Fe6 C63 2.053(4)
Fe6 C58 2.057(4)
Fe6 C57 2.084(4)
C1 C2 1.413(6)
C1 C6 1.419(5)
C1 C7 1.498(5)
C2 C3 1.431(5)
C2 C17 1.507(6)
C3 C4 1.409(5)
C3 C27 1.496(5)
C4 C5 1.431(5)
C4 C37 1.511(5)
C5 C6 1.415(5)
C5 C47 1.496(5)
C6 C57 1.510(5)
C7 C8 1.429(6)
C7 C11 1.439(6)
C8 C9 1.414(6)
C8 H8A 1.0000
C9 C10 1.420(6)
C9 H9A 1.0000
C10 C11 1.429(6)
C10 H10A 1.0000
C11 H11A 1.0000
C12 C16 1.390(8)
C12 C13 1.442(8)
C12 H12A 1.0000
C13 C14 1.430(7)
C13 H13A 1.0000
C14 C15 1.412(7)
C14 H14A 1.0000
C15 C16 1.411(7)
C15 H15A 1.0000
C16 H16A 1.0000
C17 C21 1.436(6)
C17 C18 1.437(6)
C18 C19 1.420(6)
C18 H18A 1.0000
C19 C20 1.426(7)
C19 H19A 1.0000
C20 C21 1.431(6)
C20 H20A 1.0000
C21 H21A 1.0000
C22 C26 1.410(6)
C22 C23 1.425(6)
C22 H22A 1.0000
C23 C24 1.413(6)
C23 H23A 1.0000
C24 C25 1.425(6)
C24 H24A 1.0000
C25 C26 1.405(6)
C25 H25A 1.0000
C26 H26A 1.0000
C27 C28 1.432(6)
C27 C31 1.447(6)
C28 C29 1.417(6)
C28 H28A 1.0000
C29 C30 1.415(6)
C29 H29A 1.0000
C30 C31 1.416(6)
C30 H30A 1.0000
C31 H31A 1.0000
C32 C33 1.412(8)
C32 C36 1.422(8)
C32 H32A 1.0000
C33 C34 1.414(7)
C33 H33A 1.0000
C34 C35 1.426(7)
C34 H34A 1.0000
C35 C36 1.406(7)
C35 H35A 1.0000
C36 H36A 1.0000
C37 C38 1.430(6)
C37 C41 1.436(6)
C38 C39 1.418(6)
C38 H38A 1.0000
C39 C40 1.419(6)
C39 H39A 1.0000
C40 C41 1.426(6)
C40 H40A 1.0000
C41 H41A 1.0000
C42 C43 1.394(7)
C42 C46 1.401(7)
C42 H42A 1.0000
C43 C44 1.394(7)
C43 H43A 1.0000
C44 C45 1.412(7)
C44 H44A 1.0000
C45 C46 1.412(7)
C45 H45A 1.0000
C46 H46A 1.0000
C47 C48 1.433(6)
C47 C51 1.444(5)
C48 C49 1.413(6)
C48 H48A 1.0000
C49 C50 1.410(6)
C49 H49A 1.0000
C50 C51 1.421(6)
C50 H50A 1.0000
C51 H51A 1.0000
C52 C56 1.414(7)
C52 C53 1.423(7)
C52 H52A 1.0000
C53 C54 1.416(6)
C53 H53A 1.0000
C54 C55 1.418(6)
C54 H54A 1.0000
C55 C56 1.417(6)
C55 H55A 1.0000
C56 H56A 1.0000
C57 C58 1.429(6)
C57 C61 1.443(6)
C58 C59 1.427(6)
C58 H58A 1.0000
C59 C60 1.421(6)
C59 H59A 1.0000
C60 C61 1.428(6)
C60 H60A 1.0000
C61 H61A 1.0000
C62 C63 1.420(6)
C62 C66 1.423(6)
C62 H62A 1.0000
C63 C64 1.420(7)
C63 H63A 1.0000
C64 C65 1.419(7)
C64 H64A 1.0000
C65 C66 1.416(6)
C65 H65A 1.0000
C66 H66A 1.0000
C1S C2S 1.358(8)
C1S C6S 1.398(9)
C1S H1S 0.9500
C2S C3S 1.342(8)
C2S H2S 0.9500
C3S C4S 1.372(8)
C3S H3S 0.9500
C4S C5S 1.386(9)
C4S H4S 0.9500
C5S C6S 1.387(9)
C5S H5S 0.9500
C6S H6S 0.9500

loop_
_geom_torsion_atom_site_label_1
_geom_torsion_atom_site_label_2
_geom_torsion_atom_site_label_3
_geom_torsion_atom_site_label_4
_geom_torsion
C6 C1 C2 C3 13.7(6)
C7 C1 C2 C3 -158.1(4)
C6 C1 C2 C17 -149.0(4)
C7 C1 C2 C17 39.1(5)
C1 C2 C3 C4 -13.7(6)
C17 C2 C3 C4 150.2(4)
C1 C2 C3 C27 158.6(4)
C17 C2 C3 C27 -37.5(5)
C2 C3 C4 C5 14.0(6)
C27 C3 C4 C5 -158.5(4)
C2 C3 C4 C37 -148.6(4)
C27 C3 C4 C37 38.9(6)
C3 C4 C5 C6 -14.2(6)
C37 C4 C5 C6 150.1(4)
C3 C4 C5 C47 157.9(4)
C37 C4 C5 C47 -37.8(5)
C4 C5 C6 C1 14.2(6)
C47 C5 C6 C1 -158.1(4)
C4 C5 C6 C57 -147.2(4)
C47 C5 C6 C57 40.5(6)
C2 C1 C6 C5 -14.2(6)
C7 C1 C6 C5 157.3(4)
C2 C1 C6 C57 149.0(4)
C7 C1 C6 C57 -39.5(5)
C2 C1 C7 C8 34.7(6)
C6 C1 C7 C8 -137.0(4)
C2 C1 C7 C11 -150.9(4)
C6 C1 C7 C11 37.4(7)
C2 C1 C7 Fe1 116.9(4)
C6 C1 C7 Fe1 -54.8(5)
C12 Fe1 C7 C8 125.2(3)
C9 Fe1 C7 C8 -37.5(3)
C10 Fe1 C7 C8 -81.5(3)
C13 Fe1 C7 C8 80.3(3)
C11 Fe1 C7 C8 -119.6(3)
C14 Fe1 C7 C8 42.5(5)
C15 Fe1 C7 C8 -155.9(7)
C16 Fe1 C7 C8 166.6(3)
C8 Fe1 C7 C11 119.6(3)
C12 Fe1 C7 C11 -115.2(3)
C9 Fe1 C7 C11 82.1(3)
C10 Fe1 C7 C11 38.1(3)
C13 Fe1 C7 C11 -160.1(3)
C14 Fe1 C7 C11 162.1(4)
C15 Fe1 C7 C11 -36.2(8)
C16 Fe1 C7 C11 -73.8(4)
C8 Fe1 C7 C1 -111.9(4)
C12 Fe1 C7 C1 13.3(4)
C9 Fe1 C7 C1 -149.4(4)
C10 Fe1 C7 C1 166.6(4)
C13 Fe1 C7 C1 -31.6(4)
C11 Fe1 C7 C1 128.5(5)
C14 Fe1 C7 C1 -69.4(6)
C15 Fe1 C7 C1 92.2(8)
C16 Fe1 C7 C1 54.7(5)
C11 C7 C8 C9 3.2(5)
C1 C7 C8 C9 179.0(4)
Fe1 C7 C8 C9 60.1(3)
C11 C7 C8 Fe1 -56.9(3)
C1 C7 C8 Fe1 118.9(4)
C12 Fe1 C8 C9 163.7(3)
C10 Fe1 C8 C9 -38.0(3)
C13 Fe1 C8 C9 122.6(3)
C11 Fe1 C8 C9 -82.3(3)
C14 Fe1 C8 C9 79.6(3)
C15 Fe1 C8 C9 46.5(6)
C16 Fe1 C8 C9 -166.0(8)
C7 Fe1 C8 C9 -119.8(4)
C12 Fe1 C8 C7 -76.5(3)
C9 Fe1 C8 C7 119.8(4)
C10 Fe1 C8 C7 81.8(3)
C13 Fe1 C8 C7 -117.6(3)
C11 Fe1 C8 C7 37.6(2)
C14 Fe1 C8 C7 -160.6(3)
C15 Fe1 C8 C7 166.3(4)
C16 Fe1 C8 C7 -46.2(10)
C7 C8 C9 C10 -2.1(5)
Fe1 C8 C9 C10 59.5(3)
C7 C8 C9 Fe1 -61.5(3)
C12 Fe1 C9 C8 -52.8(8)
C10 Fe1 C9 C8 118.9(4)
C13 Fe1 C9 C8 -76.2(3)
C11 Fe1 C9 C8 81.2(3)
C14 Fe1 C9 C8 -116.6(3)
C15 Fe1 C9 C8 -157.9(3)
C16 Fe1 C9 C8 172.2(4)
C7 Fe1 C9 C8 37.3(2)
C8 Fe1 C9 C10 -118.9(4)
C12 Fe1 C9 C10 -171.7(6)
C13 Fe1 C9 C10 165.0(3)
C11 Fe1 C9 C10 -37.7(2)
C14 Fe1 C9 C10 124.6(3)
C15 Fe1 C9 C10 83.2(3)
C16 Fe1 C9 C10 53.4(5)
C7 Fe1 C9 C10 -81.5(3)
C8 C9 C10 C11 0.0(5)
Fe1 C9 C10 C11 59.1(3)
C8 C9 C10 Fe1 -59.1(3)
C8 Fe1 C10 C9 38.0(2)
C12 Fe1 C10 C9 174.5(4)
C13 Fe1 C10 C9 -41.8(7)
C11 Fe1 C10 C9 119.6(4)
C14 Fe1 C10 C9 -72.8(3)
C15 Fe1 C10 C9 -113.6(3)
C16 Fe1 C10 C9 -155.3(3)
C7 Fe1 C10 C9 81.8(3)
C8 Fe1 C10 C11 -81.6(3)
C12 Fe1 C10 C11 54.9(6)
C9 Fe1 C10 C11 -119.6(4)
C13 Fe1 C10 C11 -161.4(6)
C14 Fe1 C10 C11 167.6(3)
C15 Fe1 C10 C11 126.8(3)
C16 Fe1 C10 C11 85.2(3)
C7 Fe1 C10 C11 -37.8(2)
C9 C10 C11 C7 2.0(5)
Fe1 C10 C11 C7 60.9(3)
C9 C10 C11 Fe1 -58.9(3)
C8 C7 C11 C10 -3.2(5)
C1 C7 C11 C10 -178.2(4)
Fe1 C7 C11 C10 -59.6(3)
C8 C7 C11 Fe1 56.4(3)
C1 C7 C11 Fe1 -118.6(5)
C8 Fe1 C11 C10 81.5(3)
C12 Fe1 C11 C10 -156.0(3)
C9 Fe1 C11 C10 37.6(3)
C13 Fe1 C11 C10 165.3(5)
C14 Fe1 C11 C10 -35.5(7)
C15 Fe1 C11 C10 -72.2(3)
C16 Fe1 C11 C10 -113.8(3)
C7 Fe1 C11 C10 119.0(4)
C8 Fe1 C11 C7 -37.5(2)
C12 Fe1 C11 C7 85.0(3)
C9 Fe1 C11 C7 -81.4(3)
C10 Fe1 C11 C7 -119.0(4)
C13 Fe1 C11 C7 46.3(6)
C14 Fe1 C11 C7 -154.5(6)
C15 Fe1 C11 C7 168.8(3)
C16 Fe1 C11 C7 127.2(3)
C8 Fe1 C12 C16 168.5(3)
C9 Fe1 C12 C16 -150.0(6)
C10 Fe1 C12 C16 42.9(6)
C13 Fe1 C12 C16 -120.3(4)
C11 Fe1 C12 C16 82.1(3)
C14 Fe1 C12 C16 -81.4(3)
C15 Fe1 C12 C16 -37.7(3)
C7 Fe1 C12 C16 126.0(3)
C8 Fe1 C12 C13 -71.1(4)
C9 Fe1 C12 C13 -29.7(9)
C10 Fe1 C12 C13 163.3(4)
C11 Fe1 C12 C13 -157.6(3)
C14 Fe1 C12 C13 38.9(3)
C15 Fe1 C12 C13 82.6(3)
C16 Fe1 C12 C13 120.3(4)
C7 Fe1 C12 C13 -113.7(3)
C16 C12 C13 C14 -0.4(6)
Fe1 C12 C13 C14 -60.2(3)
C16 C12 C13 Fe1 59.8(4)
C8 Fe1 C13 C14 -114.1(3)
C12 Fe1 C13 C14 117.1(5)
C9 Fe1 C13 C14 -72.5(4)
C10 Fe1 C13 C14 -40.7(8)
C11 Fe1 C13 C14 170.5(4)
C15 Fe1 C13 C14 37.4(3)
C16 Fe1 C13 C14 80.8(3)
C7 Fe1 C13 C14 -156.3(3)
C8 Fe1 C13 C12 128.8(3)
C9 Fe1 C13 C12 170.4(3)
C10 Fe1 C13 C12 -157.8(6)
C11 Fe1 C13 C12 53.3(7)
C14 Fe1 C13 C12 -117.1(5)
C15 Fe1 C13 C12 -79.7(4)
C16 Fe1 C13 C12 -36.4(3)
C7 Fe1 C13 C12 86.6(4)
C12 C13 C14 C15 0.3(5)
Fe1 C13 C14 C15 -59.5(3)
C12 C13 C14 Fe1 59.8(3)
C8 Fe1 C14 C15 -157.3(3)
C12 Fe1 C14 C15 80.0(4)
C9 Fe1 C14 C15 -115.6(3)
C10 Fe1 C14 C15 -75.3(4)
C13 Fe1 C14 C15 119.3(4)
C11 Fe1 C14 C15 -48.1(7)
C16 Fe1 C14 C15 37.0(3)
C7 Fe1 C14 C15 172.6(4)
C8 Fe1 C14 C13 83.3(3)
C12 Fe1 C14 C13 -39.4(3)
C9 Fe1 C14 C13 125.1(3)
C10 Fe1 C14 C13 165.4(3)
C11 Fe1 C14 C13 -167.4(6)
C15 Fe1 C14 C13 -119.3(5)
C16 Fe1 C14 C13 -82.4(4)
C7 Fe1 C14 C13 53.3(5)
C13 C14 C15 C16 0.0(6)
Fe1 C14 C15 C16 -59.1(4)
C13 C14 C15 Fe1 59.0(3)
C8 Fe1 C15 C16 167.9(4)
C12 Fe1 C15 C16 37.3(4)
C9 Fe1 C15 C16 -159.6(4)
C10 Fe1 C15 C16 -117.0(4)
C13 Fe1 C15 C16 82.2(4)
C11 Fe1 C15 C16 -76.3(4)
C14 Fe1 C15 C16 120.2(5)
C7 Fe1 C15 C16 -47.7(9)
C8 Fe1 C15 C14 47.7(6)
C12 Fe1 C15 C14 -83.0(3)
C9 Fe1 C15 C14 80.1(3)
C10 Fe1 C15 C14 122.8(3)
C13 Fe1 C15 C14 -38.0(3)
C11 Fe1 C15 C14 163.5(3)
C16 Fe1 C15 C14 -120.2(5)
C7 Fe1 C15 C14 -167.9(6)
C13 C12 C16 C15 0.4(6)
Fe1 C12 C16 C15 59.4(4)
C13 C12 C16 Fe1 -58.9(4)
C14 C15 C16 C12 -0.2(6)
Fe1 C15 C16 C12 -59.1(4)
C14 C15 C16 Fe1 58.9(4)
C8 Fe1 C16 C12 -38.4(10)
C9 Fe1 C16 C12 162.1(4)
C10 Fe1 C16 C12 -160.6(3)
C13 Fe1 C16 C12 37.9(3)
C11 Fe1 C16 C12 -116.8(3)
C14 Fe1 C16 C12 82.1(3)
C15 Fe1 C16 C12 119.2(5)
C7 Fe1 C16 C12 -75.2(4)
C8 Fe1 C16 C15 -157.6(7)
C12 Fe1 C16 C15 -119.2(5)
C9 Fe1 C16 C15 42.9(7)
C10 Fe1 C16 C15 80.2(4)
C13 Fe1 C16 C15 -81.3(4)
C11 Fe1 C16 C15 124.0(3)
C14 Fe1 C16 C15 -37.1(3)
C7 Fe1 C16 C15 165.6(3)
C1 C2 C17 C21 111.8(4)
C3 C2 C17 C21 -51.5(5)
C1 C2 C17 C18 -75.8(6)
C3 C2 C17 C18 121.0(5)
C1 C2 C17 Fe2 28.8(6)
C3 C2 C17 Fe2 -134.5(3)
C20 Fe2 C17 C21 37.9(3)
C25 Fe2 C17 C21 -31.4(6)
C24 Fe2 C17 C21 157.3(4)
C19 Fe2 C17 C21 82.0(3)
C22 Fe2 C17 C21 -116.8(3)
C23 Fe2 C17 C21 -161.1(3)
C26 Fe2 C17 C21 -73.3(3)
C18 Fe2 C17 C21 119.4(3)
C20 Fe2 C17 C18 -81.5(3)
C21 Fe2 C17 C18 -119.4(3)
C25 Fe2 C17 C18 -150.9(5)
C24 Fe2 C17 C18 37.9(6)
C19 Fe2 C17 C18 -37.4(3)
C22 Fe2 C17 C18 123.8(3)
C23 Fe2 C17 C18 79.4(3)
C26 Fe2 C17 C18 167.3(3)
C20 Fe2 C17 C2 144.2(4)
C21 Fe2 C17 C2 106.4(5)
C25 Fe2 C17 C2 74.9(7)
C24 Fe2 C17 C2 -96.4(6)
C19 Fe2 C17 C2 -171.6(4)
C22 Fe2 C17 C2 -10.4(4)
C23 Fe2 C17 C2 -54.8(4)
C26 Fe2 C17 C2 33.1(5)
C18 Fe2 C17 C2 -134.2(5)
C21 C17 C18 C19 2.3(5)
C2 C17 C18 C19 -170.7(4)
Fe2 C17 C18 C19 59.1(3)
C21 C17 C18 Fe2 -56.7(3)
C2 C17 C18 Fe2 130.3(5)
C20 Fe2 C18 C19 -37.4(3)
C21 Fe2 C18 C19 -81.9(3)
C25 Fe2 C18 C19 37.9(5)
C24 Fe2 C18 C19 75.8(3)
C22 Fe2 C18 C19 161.3(3)
C23 Fe2 C18 C19 119.1(3)
C26 Fe2 C18 C19 -160.2(6)
C17 Fe2 C18 C19 -119.6(4)
C20 Fe2 C18 C17 82.2(3)
C21 Fe2 C18 C17 37.7(2)
C25 Fe2 C18 C17 157.5(4)
C24 Fe2 C18 C17 -164.7(2)
C19 Fe2 C18 C17 119.6(4)
C22 Fe2 C18 C17 -79.1(3)
C23 Fe2 C18 C17 -121.3(3)
C26 Fe2 C18 C17 -40.6(7)
C17 C18 C19 C20 -1.9(5)
Fe2 C18 C19 C20 58.4(3)
C17 C18 C19 Fe2 -60.2(3)
C20 Fe2 C19 C18 120.2(4)
C21 Fe2 C19 C18 81.3(3)
C25 Fe2 C19 C18 -162.9(2)
C24 Fe2 C19 C18 -121.0(3)
C22 Fe2 C19 C18 -57.1(7)
C23 Fe2 C19 C18 -81.3(3)
C26 Fe2 C19 C18 167.9(4)
C17 Fe2 C19 C18 37.4(2)
C21 Fe2 C19 C20 -38.9(3)
C25 Fe2 C19 C20 76.9(3)
C24 Fe2 C19 C20 118.8(3)
C22 Fe2 C19 C20 -177.3(5)
C23 Fe2 C19 C20 158.4(3)
C26 Fe2 C19 C20 47.7(5)
C18 Fe2 C19 C20 -120.2(4)
C17 Fe2 C19 C20 -82.8(3)
C18 C19 C20 C21 0.6(5)
Fe2 C19 C20 C21 60.0(3)
C18 C19 C20 Fe2 -59.4(3)
C21 Fe2 C20 C19 117.7(4)
C25 Fe2 C20 C19 -118.3(3)
C24 Fe2 C20 C19 -77.9(3)
C22 Fe2 C20 C19 178.0(4)
C23 Fe2 C20 C19 -54.4(6)
C26 Fe2 C20 C19 -158.2(3)
C18 Fe2 C20 C19 36.9(3)
C17 Fe2 C20 C19 80.3(3)
C25 Fe2 C20 C21 124.0(3)
C24 Fe2 C20 C21 164.4(3)
C19 Fe2 C20 C21 -117.7(4)
C22 Fe2 C20 C21 60.3(5)
C23 Fe2 C20 C21 -172.2(4)
C26 Fe2 C20 C21 84.1(3)
C18 Fe2 C20 C21 -80.8(3)
C17 Fe2 C20 C21 -37.4(2)
C19 C20 C21 C17 0.8(5)
Fe2 C20 C21 C17 61.3(3)
C19 C20 C21 Fe2 -60.5(3)
C18 C17 C21 C20 -1.9(5)
C2 C17 C21 C20 172.6(3)
Fe2 C17 C21 C20 -59.6(3)
C18 C17 C21 Fe2 57.6(3)
C2 C17 C21 Fe2 -127.8(3)
C25 Fe2 C21 C20 -72.2(3)
C24 Fe2 C21 C20 -38.2(6)
C19 Fe2 C21 C20 38.6(3)
C22 Fe2 C21 C20 -155.3(3)
C23 Fe2 C21 C20 171.2(5)
C26 Fe2 C21 C20 -114.0(3)
C18 Fe2 C21 C20 82.2(3)
C17 Fe2 C21 C20 119.6(4)
C20 Fe2 C21 C17 -119.6(4)
C25 Fe2 C21 C17 168.2(2)
C24 Fe2 C21 C17 -157.8(4)
C19 Fe2 C21 C17 -81.0(3)
C22 Fe2 C21 C17 85.1(3)
C23 Fe2 C21 C17 51.6(6)
C26 Fe2 C21 C17 126.4(3)
C18 Fe2 C21 C17 -37.4(2)
C20 Fe2 C22 C26 33.2(6)
C21 Fe2 C22 C26 76.9(3)
C25 Fe2 C22 C26 -37.6(3)
C24 Fe2 C22 C26 -81.9(3)
C19 Fe2 C22 C26 -151.2(5)
C23 Fe2 C22 C26 -119.7(4)
C18 Fe2 C22 C26 164.8(3)
C17 Fe2 C22 C26 121.4(3)
C20 Fe2 C22 C23 152.9(4)
C21 Fe2 C22 C23 -163.5(3)
C25 Fe2 C22 C23 82.1(3)
C24 Fe2 C22 C23 37.8(3)
C19 Fe2 C22 C23 -31.5(7)
C26 Fe2 C22 C23 119.7(4)
C18 Fe2 C22 C23 -75.5(3)
C17 Fe2 C22 C23 -118.9(3)
C26 C22 C23 C24 0.0(5)
Fe2 C22 C23 C24 -59.5(3)
C26 C22 C23 Fe2 59.5(3)
C20 Fe2 C23 C24 -32.2(6)
C21 Fe2 C23 C24 163.4(5)
C25 Fe2 C23 C24 38.1(3)
C19 Fe2 C23 C24 -72.1(3)
C22 Fe2 C23 C24 118.7(4)
C26 Fe2 C23 C24 81.6(3)
C18 Fe2 C23 C24 -115.1(3)
C17 Fe2 C23 C24 -157.8(3)
C20 Fe2 C23 C22 -150.9(5)
C21 Fe2 C23 C22 44.6(6)
C25 Fe2 C23 C22 -80.6(3)
C24 Fe2 C23 C22 -118.7(4)
C19 Fe2 C23 C22 169.1(3)
C26 Fe2 C23 C22 -37.1(3)
C18 Fe2 C23 C22 126.1(3)
C17 Fe2 C23 C22 83.4(3)
C22 C23 C24 C25 0.3(5)
Fe2 C23 C24 C25 -59.2(3)
C22 C23 C24 Fe2 59.5(3)
C20 Fe2 C24 C23 166.7(3)
C21 Fe2 C24 C23 -165.2(4)
C25 Fe2 C24 C23 -118.8(4)
C19 Fe2 C24 C23 125.1(3)
C22 Fe2 C24 C23 -38.1(3)
C26 Fe2 C24 C23 -81.5(3)
C18 Fe2 C24 C23 84.5(3)
C17 Fe2 C24 C23 56.8(6)
C20 Fe2 C24 C25 -74.5(3)
C21 Fe2 C24 C25 -46.4(6)
C19 Fe2 C24 C25 -116.1(3)
C22 Fe2 C24 C25 80.8(3)
C23 Fe2 C24 C25 118.8(4)
C26 Fe2 C24 C25 37.3(3)
C18 Fe2 C24 C25 -156.7(3)
C17 Fe2 C24 C25 175.6(4)
C23 C24 C25 C26 -0.6(5)
Fe2 C24 C25 C26 -60.3(3)
C23 C24 C25 Fe2 59.8(3)
C20 Fe2 C25 C26 -119.6(3)
C21 Fe2 C25 C26 -79.5(3)
C24 Fe2 C25 C26 119.3(4)
C19 Fe2 C25 C26 -160.6(3)
C22 Fe2 C25 C26 37.6(3)
C23 Fe2 C25 C26 81.6(3)
C18 Fe2 C25 C26 172.5(4)
C17 Fe2 C25 C26 -55.8(6)
C20 Fe2 C25 C24 121.1(3)
C21 Fe2 C25 C24 161.3(3)
C19 Fe2 C25 C24 80.1(3)
C22 Fe2 C25 C24 -81.7(3)
C23 Fe2 C25 C24 -37.7(3)
C26 Fe2 C25 C24 -119.3(4)
C18 Fe2 C25 C24 53.3(5)
C17 Fe2 C25 C24 -175.1(5)
C24 C25 C26 C22 0.5(5)
Fe2 C25 C26 C22 -59.3(3)
C24 C25 C26 Fe2 59.9(3)
C23 C22 C26 C25 -0.3(5)
Fe2 C22 C26 C25 59.0(3)
C23 C22 C26 Fe2 -59.3(3)
C20 Fe2 C26 C25 75.4(3)
C21 Fe2 C26 C25 118.9(3)
C24 Fe2 C26 C25 -37.9(3)
C19 Fe2 C26 C25 41.7(5)
C22 Fe2 C26 C25 -119.1(4)
C23 Fe2 C26 C25 -81.5(3)
C18 Fe2 C26 C25 -168.3(6)
C17 Fe2 C26 C25 159.9(2)
C20 Fe2 C26 C22 -165.5(3)
C21 Fe2 C26 C22 -121.9(3)
C25 Fe2 C26 C22 119.1(4)
C24 Fe2 C26 C22 81.2(3)
C19 Fe2 C26 C22 160.8(4)
C23 Fe2 C26 C22 37.6(3)
C18 Fe2 C26 C22 -49.2(7)
C17 Fe2 C26 C22 -81.0(3)
C4 C3 C27 C28 28.7(6)
C2 C3 C27 C28 -143.7(4)
C4 C3 C27 C31 -159.3(4)
C2 C3 C27 C31 28.3(7)
C4 C3 C27 Fe3 111.2(4)
C2 C3 C27 Fe3 -61.2(5)
C33 Fe3 C27 C28 160.7(3)
C29 Fe3 C27 C28 -37.4(3)
C32 Fe3 C27 C28 117.2(3)
C30 Fe3 C27 C28 -81.3(3)
C31 Fe3 C27 C28 -118.9(3)
C36 Fe3 C27 C28 74.7(3)
C34 Fe3 C27 C28 -162.0(5)
C35 Fe3 C27 C28 38.2(7)
C33 Fe3 C27 C31 -80.4(3)
C28 Fe3 C27 C31 118.9(3)
C29 Fe3 C27 C31 81.4(3)
C32 Fe3 C27 C31 -123.9(3)
C30 Fe3 C27 C31 37.6(2)
C36 Fe3 C27 C31 -166.4(3)
C34 Fe3 C27 C31 -43.1(6)
C35 Fe3 C27 C31 157.1(6)
C33 Fe3 C27 C3 46.8(4)
C28 Fe3 C27 C3 -113.8(4)
C29 Fe3 C27 C3 -151.3(4)
C32 Fe3 C27 C3 3.4(4)
C30 Fe3 C27 C3 164.9(4)
C31 Fe3 C27 C3 127.3(4)
C36 Fe3 C27 C3 -39.1(4)
C34 Fe3 C27 C3 84.2(6)
C35 Fe3 C27 C3 -75.6(7)
C31 C27 C28 C29 2.2(5)
C3 C27 C28 C29 176.1(4)
Fe3 C27 C28 C29 59.5(3)
C31 C27 C28 Fe3 -57.3(3)
C3 C27 C28 Fe3 116.6(4)
C33 Fe3 C28 C29 -167.0(6)
C32 Fe3 C28 C29 157.4(3)
C30 Fe3 C28 C29 -37.8(3)
C31 Fe3 C28 C29 -81.7(3)
C36 Fe3 C28 C29 114.5(3)
C34 Fe3 C28 C29 37.3(8)
C35 Fe3 C28 C29 73.0(3)
C27 Fe3 C28 C29 -119.9(4)
C33 Fe3 C28 C27 -47.1(7)
C29 Fe3 C28 C27 119.9(4)
C32 Fe3 C28 C27 -82.6(3)
C30 Fe3 C28 C27 82.1(3)
C31 Fe3 C28 C27 38.2(2)
C36 Fe3 C28 C27 -125.6(3)
C34 Fe3 C28 C27 157.2(6)
C35 Fe3 C28 C27 -167.1(3)
C27 C28 C29 C30 -1.3(5)
Fe3 C28 C29 C30 59.4(3)
C27 C28 C29 Fe3 -60.6(3)
C33 Fe3 C29 C30 45.8(7)
C28 Fe3 C29 C30 -119.1(4)
C32 Fe3 C29 C30 -172.6(4)
C31 Fe3 C29 C30 -37.5(2)
C36 Fe3 C29 C30 156.9(3)
C34 Fe3 C29 C30 74.5(3)
C35 Fe3 C29 C30 115.6(3)
C27 Fe3 C29 C30 -81.8(3)
C33 Fe3 C29 C28 164.9(6)
C32 Fe3 C29 C28 -53.5(6)
C30 Fe3 C29 C28 119.1(4)
C31 Fe3 C29 C28 81.7(3)
C36 Fe3 C29 C28 -84.0(3)
C34 Fe3 C29 C28 -166.3(3)
C35 Fe3 C29 C28 -125.2(3)
C27 Fe3 C29 C28 37.4(2)
C28 C29 C30 C31 -0.2(5)
Fe3 C29 C30 C31 59.1(3)
C28 C29 C30 Fe3 -59.2(3)
C33 Fe3 C30 C29 -163.2(3)
C28 Fe3 C30 C29 37.9(2)
C32 Fe3 C30 C29 170.1(6)
C31 Fe3 C30 C29 119.8(4)
C36 Fe3 C30 C29 -50.6(6)
C34 Fe3 C30 C29 -123.0(3)
C35 Fe3 C30 C29 -81.1(3)
C27 Fe3 C30 C29 81.8(3)
C33 Fe3 C30 C31 77.0(3)
C28 Fe3 C30 C31 -81.9(3)
C29 Fe3 C30 C31 -119.8(4)
C32 Fe3 C30 C31 50.3(7)
C36 Fe3 C30 C31 -170.3(4)
C34 Fe3 C30 C31 117.3(3)
C35 Fe3 C30 C31 159.2(3)
C27 Fe3 C30 C31 -37.9(2)
C29 C30 C31 C27 1.5(5)
Fe3 C30 C31 C27 60.5(3)
C29 C30 C31 Fe3 -59.0(3)
C28 C27 C31 C30 -2.3(5)
C3 C27 C31 C30 -175.2(4)
Fe3 C27 C31 C30 -59.5(3)
C28 C27 C31 Fe3 57.3(3)
C3 C27 C31 Fe3 -115.7(5)
C33 Fe3 C31 C30 -122.2(3)
C28 Fe3 C31 C30 81.5(3)
C29 Fe3 C31 C30 37.5(3)
C32 Fe3 C31 C30 -163.3(3)
C36 Fe3 C31 C30 163.9(7)
C34 Fe3 C31 C30 -79.4(3)
C35 Fe3 C31 C30 -45.4(5)
C27 Fe3 C31 C30 119.3(4)
C33 Fe3 C31 C27 118.4(3)
C28 Fe3 C31 C27 -37.9(2)
C29 Fe3 C31 C27 -81.9(3)
C32 Fe3 C31 C27 77.4(3)
C30 Fe3 C31 C27 -119.3(4)
C36 Fe3 C31 C27 44.6(9)
C34 Fe3 C31 C27 161.3(3)
C35 Fe3 C31 C27 -164.7(4)
C28 Fe3 C32 C33 160.0(3)
C29 Fe3 C32 C33 -161.5(4)
C30 Fe3 C32 C33 34.8(8)
C31 Fe3 C32 C33 73.6(4)
C36 Fe3 C32 C33 -119.2(5)
C34 Fe3 C32 C33 -37.7(3)
C35 Fe3 C32 C33 -81.8(3)
C27 Fe3 C32 C33 116.5(3)
C33 Fe3 C32 C36 119.2(5)
C28 Fe3 C32 C36 -80.8(4)
C29 Fe3 C32 C36 -42.3(6)
C30 Fe3 C32 C36 154.0(6)
C31 Fe3 C32 C36 -167.2(3)
C34 Fe3 C32 C36 81.5(3)
C35 Fe3 C32 C36 37.5(3)
C27 Fe3 C32 C36 -124.2(3)
C36 C32 C33 C34 0.5(6)
Fe3 C32 C33 C34 60.0(4)
C36 C32 C33 Fe3 -59.6(3)
C28 Fe3 C33 C32 -48.9(7)
C29 Fe3 C33 C32 157.4(6)
C30 Fe3 C33 C32 -168.1(3)
C31 Fe3 C33 C32 -126.1(3)
C36 Fe3 C33 C32 37.8(3)
C34 Fe3 C33 C32 119.2(5)
C35 Fe3 C33 C32 81.2(3)
C27 Fe3 C33 C32 -83.2(4)
C28 Fe3 C33 C34 -168.1(5)
C29 Fe3 C33 C34 38.2(8)
C32 Fe3 C33 C34 -119.2(5)
C30 Fe3 C33 C34 72.7(4)
C31 Fe3 C33 C34 114.6(4)
C36 Fe3 C33 C34 -81.4(4)
C35 Fe3 C33 C34 -38.0(3)
C27 Fe3 C33 C34 157.6(3)
C32 C33 C34 C35 -0.3(6)
Fe3 C33 C34 C35 59.5(3)
C32 C33 C34 Fe3 -59.7(3)
C28 Fe3 C34 C33 166.0(6)
C29 Fe3 C34 C33 -165.8(3)
C32 Fe3 C34 C33 37.8(4)
C30 Fe3 C34 C33 -125.0(4)
C31 Fe3 C34 C33 -83.3(4)
C36 Fe3 C34 C33 81.9(4)
C35 Fe3 C34 C33 118.8(5)
C27 Fe3 C34 C33 -52.2(7)
C33 Fe3 C34 C35 -118.8(5)
C28 Fe3 C34 C35 47.2(8)
C29 Fe3 C34 C35 75.4(4)
C32 Fe3 C34 C35 -81.0(4)
C30 Fe3 C34 C35 116.2(3)
C31 Fe3 C34 C35 157.9(3)
C36 Fe3 C34 C35 -36.9(3)
C27 Fe3 C34 C35 -171.0(4)
C33 C34 C35 C36 0.0(6)
Fe3 C34 C35 C36 58.9(3)
C33 C34 C35 Fe3 -58.9(3)
C33 Fe3 C35 C36 -82.1(4)
C28 Fe3 C35 C36 77.0(4)
C29 Fe3 C35 C36 117.6(3)
C32 Fe3 C35 C36 -38.1(3)
C30 Fe3 C35 C36 159.7(3)
C31 Fe3 C35 C36 -168.3(4)
C34 Fe3 C35 C36 -120.0(5)
C27 Fe3 C35 C36 47.5(8)
C33 Fe3 C35 C34 37.9(3)
C28 Fe3 C35 C34 -163.0(3)
C29 Fe3 C35 C34 -122.4(3)
C32 Fe3 C35 C34 81.9(4)
C30 Fe3 C35 C34 -80.3(4)
C31 Fe3 C35 C34 -48.3(6)
C36 Fe3 C35 C34 120.0(5)
C27 Fe3 C35 C34 167.5(6)
C34 C35 C36 C32 0.3(6)
Fe3 C35 C36 C32 59.1(3)
C34 C35 C36 Fe3 -58.7(4)
C33 C32 C36 C35 -0.5(6)
Fe3 C32 C36 C35 -59.7(3)
C33 C32 C36 Fe3 59.2(3)
C33 Fe3 C36 C35 81.3(3)
C28 Fe3 C36 C35 -122.5(3)
C29 Fe3 C36 C35 -79.2(4)
C32 Fe3 C36 C35 119.0(5)
C30 Fe3 C36 C35 -43.6(6)
C31 Fe3 C36 C35 160.6(7)
C34 Fe3 C36 C35 37.5(3)
C27 Fe3 C36 C35 -164.1(3)
C33 Fe3 C36 C32 -37.7(3)
C28 Fe3 C36 C32 118.5(3)
C29 Fe3 C36 C32 161.8(3)
C30 Fe3 C36 C32 -162.7(4)
C31 Fe3 C36 C32 41.6(9)
C34 Fe3 C36 C32 -81.6(4)
C35 Fe3 C36 C32 -119.0(5)
C27 Fe3 C36 C32 76.8(4)
C3 C4 C37 C38 107.7(4)
C5 C4 C37 C38 -55.8(5)
C3 C4 C37 C41 -84.2(6)
C5 C4 C37 C41 112.3(5)
C3 C4 C37 Fe4 24.2(6)
C5 C4 C37 Fe4 -139.3(4)
C45 Fe4 C37 C38 148.7(6)
C40 Fe4 C37 C38 81.4(3)
C46 Fe4 C37 C38 -166.7(3)
C44 Fe4 C37 C38 -38.1(5)
C39 Fe4 C37 C38 37.4(2)
C43 Fe4 C37 C38 -79.3(3)
C41 Fe4 C37 C38 119.4(3)
C42 Fe4 C37 C38 -123.2(3)
C45 Fe4 C37 C41 29.3(7)
C40 Fe4 C37 C41 -38.0(2)
C46 Fe4 C37 C41 73.9(3)
C44 Fe4 C37 C41 -157.5(4)
C38 Fe4 C37 C41 -119.4(3)
C39 Fe4 C37 C41 -82.0(3)
C43 Fe4 C37 C41 161.3(3)
C42 Fe4 C37 C41 117.5(3)
C45 Fe4 C37 C4 -106.9(7)
C40 Fe4 C37 C4 -174.2(4)
C46 Fe4 C37 C4 -62.2(5)
C44 Fe4 C37 C4 66.3(6)
C38 Fe4 C37 C4 104.4(5)
C39 Fe4 C37 C4 141.8(4)
C43 Fe4 C37 C4 25.1(5)
C41 Fe4 C37 C4 -136.2(5)
C42 Fe4 C37 C4 -18.7(5)
C41 C37 C38 C39 -2.6(5)
C4 C37 C38 C39 169.1(3)
Fe4 C37 C38 C39 -59.7(3)
C41 C37 C38 Fe4 57.0(3)
C4 C37 C38 Fe4 -131.3(3)
C45 Fe4 C38 C39 -41.1(5)
C40 Fe4 C38 C39 38.2(2)
C46 Fe4 C38 C39 166.2(7)
C44 Fe4 C38 C39 -76.8(3)
C43 Fe4 C38 C39 -119.4(3)
C41 Fe4 C38 C39 82.4(3)
C42 Fe4 C38 C39 -159.7(3)
C37 Fe4 C38 C39 120.0(3)
C45 Fe4 C38 C37 -161.1(4)
C40 Fe4 C38 C37 -81.8(3)
C46 Fe4 C38 C37 46.2(8)
C44 Fe4 C38 C37 163.2(3)
C39 Fe4 C38 C37 -120.0(3)
C43 Fe4 C38 C37 120.6(3)
C41 Fe4 C38 C37 -37.6(2)
C42 Fe4 C38 C37 80.3(3)
C37 C38 C39 C40 1.8(5)
Fe4 C38 C39 C40 -59.3(3)
C37 C38 C39 Fe4 61.1(3)
C45 Fe4 C39 C38 160.2(3)
C40 Fe4 C39 C38 -118.6(4)
C46 Fe4 C39 C38 -172.5(4)
C44 Fe4 C39 C38 118.9(3)
C43 Fe4 C39 C38 80.6(3)
C41 Fe4 C39 C38 -80.7(3)
C42 Fe4 C39 C38 61.0(6)
C37 Fe4 C39 C38 -37.1(2)
C45 Fe4 C39 C40 -81.2(3)
C46 Fe4 C39 C40 -53.9(5)
C44 Fe4 C39 C40 -122.5(3)
C38 Fe4 C39 C40 118.6(4)
C43 Fe4 C39 C40 -160.9(3)
C41 Fe4 C39 C40 37.8(2)
C42 Fe4 C39 C40 179.6(5)
C37 Fe4 C39 C40 81.5(3)
C38 C39 C40 C41 -0.3(5)
Fe4 C39 C40 C41 -59.8(3)
C38 C39 C40 Fe4 59.5(3)
C45 Fe4 C40 C39 114.1(3)
C46 Fe4 C40 C39 155.0(3)
C44 Fe4 C40 C39 73.7(3)
C38 Fe4 C40 C39 -38.1(2)
C43 Fe4 C40 C39 49.2(6)
C41 Fe4 C40 C39 -119.3(4)
C42 Fe4 C40 C39 -179.6(4)
C37 Fe4 C40 C39 -81.7(3)
C45 Fe4 C40 C41 -126.6(3)
C46 Fe4 C40 C41 -85.7(3)
C44 Fe4 C40 C41 -167.0(3)
C38 Fe4 C40 C41 81.2(3)
C39 Fe4 C40 C41 119.3(4)
C43 Fe4 C40 C41 168.5(5)
C42 Fe4 C40 C41 -60.4(5)
C37 Fe4 C40 C41 37.6(2)
C39 C40 C41 C37 -1.4(5)
Fe4 C40 C41 C37 -61.0(3)
C39 C40 C41 Fe4 59.7(3)
C38 C37 C41 C40 2.4(5)
C4 C37 C41 C40 -166.5(4)
Fe4 C37 C41 C40 59.3(3)
C38 C37 C41 Fe4 -56.9(3)
C4 C37 C41 Fe4 134.2(5)
C45 Fe4 C41 C40 70.6(3)
C46 Fe4 C41 C40 113.6(3)
C44 Fe4 C41 C40 33.9(6)
C38 Fe4 C41 C40 -81.6(3)
C39 Fe4 C41 C40 -37.7(2)
C43 Fe4 C41 C40 -168.2(5)
C42 Fe4 C41 C40 155.8(3)
C37 Fe4 C41 C40 -119.1(4)
C45 Fe4 C41 C37 -170.2(3)
C40 Fe4 C41 C37 119.1(4)
C46 Fe4 C41 C37 -127.3(3)
C44 Fe4 C41 C37 153.1(5)
C38 Fe4 C41 C37 37.5(2)
C39 Fe4 C41 C37 81.4(2)
C43 Fe4 C41 C37 -49.0(6)
C42 Fe4 C41 C37 -85.0(3)
C45 Fe4 C42 C43 -81.5(3)
C40 Fe4 C42 C43 -154.9(4)
C46 Fe4 C42 C43 -119.9(4)
C44 Fe4 C42 C43 -37.3(3)
C38 Fe4 C42 C43 72.6(3)
C39 Fe4 C42 C43 25.9(7)
C41 Fe4 C42 C43 161.2(3)
C37 Fe4 C42 C43 116.6(3)
C45 Fe4 C42 C46 38.4(3)
C40 Fe4 C42 C46 -35.0(6)
C44 Fe4 C42 C46 82.5(3)
C38 Fe4 C42 C46 -167.5(3)
C39 Fe4 C42 C46 145.7(5)
C43 Fe4 C42 C46 119.9(4)
C41 Fe4 C42 C46 -79.0(3)
C37 Fe4 C42 C46 -123.6(3)
C46 C42 C43 C44 0.7(5)
Fe4 C42 C43 C44 59.5(3)
C46 C42 C43 Fe4 -58.8(3)
C45 Fe4 C43 C42 81.4(3)
C40 Fe4 C43 C42 153.0(5)
C46 Fe4 C43 C42 37.2(3)
C44 Fe4 C43 C42 119.4(4)
C38 Fe4 C43 C42 -127.7(3)
C39 Fe4 C43 C42 -170.7(3)
C41 Fe4 C43 C42 -48.9(6)
C37 Fe4 C43 C42 -85.3(3)
C45 Fe4 C43 C44 -38.0(3)
C40 Fe4 C43 C44 33.5(6)
C46 Fe4 C43 C44 -82.2(3)
C38 Fe4 C43 C44 112.8(3)
C39 Fe4 C43 C44 69.9(3)
C41 Fe4 C43 C44 -168.4(5)
C42 Fe4 C43 C44 -119.4(4)
C37 Fe4 C43 C44 155.3(3)
C42 C43 C44 C45 -0.3(5)
Fe4 C43 C44 C45 59.4(3)
C42 C43 C44 Fe4 -59.7(3)
C45 Fe4 C44 C43 118.9(4)
C40 Fe4 C44 C43 -166.5(3)
C46 Fe4 C44 C43 80.8(3)
C38 Fe4 C44 C43 -85.4(3)
C39 Fe4 C44 C43 -126.2(3)
C41 Fe4 C44 C43 168.1(5)
C42 Fe4 C44 C43 37.2(3)
C37 Fe4 C44 C43 -58.1(5)
C40 Fe4 C44 C45 74.6(3)
C46 Fe4 C44 C45 -38.1(3)
C38 Fe4 C44 C45 155.7(3)
C39 Fe4 C44 C45 114.9(3)
C43 Fe4 C44 C45 -118.9(4)
C41 Fe4 C44 C45 49.2(6)
C42 Fe4 C44 C45 -81.7(3)
C37 Fe4 C44 C45 -177.0(4)
C43 C44 C45 C46 -0.2(5)
Fe4 C44 C45 C46 59.8(3)
C43 C44 C45 Fe4 -60.0(3)
C40 Fe4 C45 C44 -121.9(3)
C46 Fe4 C45 C44 118.5(4)
C38 Fe4 C45 C44 -51.4(5)
C39 Fe4 C45 C44 -80.1(3)
C43 Fe4 C45 C44 37.4(3)
C41 Fe4 C45 C44 -161.6(3)
C42 Fe4 C45 C44 80.6(3)
C37 Fe4 C45 C44 175.7(5)
C40 Fe4 C45 C46 119.6(3)
C44 Fe4 C45 C46 -118.5(4)
C38 Fe4 C45 C46 -169.9(4)
C39 Fe4 C45 C46 161.4(3)
C43 Fe4 C45 C46 -81.1(3)
C41 Fe4 C45 C46 79.9(3)
C42 Fe4 C45 C46 -37.9(3)
C37 Fe4 C45 C46 57.2(7)
C43 C42 C46 C45 -0.8(5)
Fe4 C42 C46 C45 -60.0(3)
C43 C42 C46 Fe4 59.2(3)
C44 C45 C46 C42 0.6(5)
Fe4 C45 C46 C42 60.6(3)
C44 C45 C46 Fe4 -60.0(3)
C45 Fe4 C46 C42 -118.2(4)
C40 Fe4 C46 C42 165.1(3)
C44 Fe4 C46 C42 -80.2(3)
C38 Fe4 C46 C42 42.9(9)
C39 Fe4 C46 C42 -157.3(4)
C43 Fe4 C46 C42 -36.9(3)
C41 Fe4 C46 C42 121.2(3)
C37 Fe4 C46 C42 79.7(3)
C40 Fe4 C46 C45 -76.6(3)
C44 Fe4 C46 C45 38.1(3)
C38 Fe4 C46 C45 161.1(7)
C39 Fe4 C46 C45 -39.0(5)
C43 Fe4 C46 C45 81.3(3)
C41 Fe4 C46 C45 -120.5(3)
C42 Fe4 C46 C45 118.2(4)
C37 Fe4 C46 C45 -162.0(3)
C6 C5 C47 C48 27.8(6)
C4 C5 C47 C48 -144.2(4)
C6 C5 C47 C51 -161.4(4)
C4 C5 C47 C51 26.6(6)
C6 C5 C47 Fe5 110.5(4)
C4 C5 C47 Fe5 -61.6(5)
C49 Fe5 C47 C48 -37.2(2)
C52 Fe5 C47 C48 122.3(3)
C55 Fe5 C47 C48 -161.9(5)
C50 Fe5 C47 C48 -80.8(3)
C56 Fe5 C47 C48 164.1(3)
C51 Fe5 C47 C48 -118.2(3)
C54 Fe5 C47 C48 45.3(5)
C53 Fe5 C47 C48 79.8(3)
C48 Fe5 C47 C51 118.2(3)
C49 Fe5 C47 C51 81.0(3)
C52 Fe5 C47 C51 -119.5(3)
C55 Fe5 C47 C51 -43.7(6)
C50 Fe5 C47 C51 37.4(2)
C56 Fe5 C47 C51 -77.7(3)
C54 Fe5 C47 C51 163.5(4)
C53 Fe5 C47 C51 -162.0(3)
C48 Fe5 C47 C5 -115.6(4)
C49 Fe5 C47 C5 -152.8(4)
C52 Fe5 C47 C5 6.7(4)
C55 Fe5 C47 C5 82.5(6)
C50 Fe5 C47 C5 163.6(4)
C56 Fe5 C47 C5 48.5(4)
C51 Fe5 C47 C5 126.2(4)
C54 Fe5 C47 C5 -70.3(6)
C53 Fe5 C47 C5 -35.8(4)
C51 C47 C48 C49 1.3(5)
C5 C47 C48 C49 174.2(4)
Fe5 C47 C48 C49 59.5(3)
C51 C47 C48 Fe5 -58.2(3)
C5 C47 C48 Fe5 114.7(4)
C52 Fe5 C48 C49 162.7(3)
C55 Fe5 C48 C49 44.9(6)
C50 Fe5 C48 C49 -37.6(2)
C56 Fe5 C48 C49 -164.4(5)
C51 Fe5 C48 C49 -81.5(3)
C54 Fe5 C48 C49 78.6(3)
C53 Fe5 C48 C49 120.8(3)
C47 Fe5 C48 C49 -120.0(3)
C49 Fe5 C48 C47 120.0(3)
C52 Fe5 C48 C47 -77.3(3)
C55 Fe5 C48 C47 164.9(4)
C50 Fe5 C48 C47 82.4(3)
C56 Fe5 C48 C47 -44.4(7)
C51 Fe5 C48 C47 38.4(2)
C54 Fe5 C48 C47 -161.4(2)
C53 Fe5 C48 C47 -119.2(3)
C47 C48 C49 C50 -0.8(5)
Fe5 C48 C49 C50 59.7(3)
C47 C48 C49 Fe5 -60.5(3)
C48 Fe5 C49 C50 -119.2(4)
C52 Fe5 C49 C50 -166.3(5)
C55 Fe5 C49 C50 79.7(3)
C56 Fe5 C49 C50 47.9(6)
C51 Fe5 C49 C50 -37.7(2)
C54 Fe5 C49 C50 121.5(3)
C53 Fe5 C49 C50 162.5(3)
C47 Fe5 C49 C50 -81.9(3)
C52 Fe5 C49 C48 -47.1(6)
C55 Fe5 C49 C48 -161.1(3)
C50 Fe5 C49 C48 119.2(4)
C56 Fe5 C49 C48 167.2(4)
C51 Fe5 C49 C48 81.5(3)
C54 Fe5 C49 C48 -119.3(3)
C53 Fe5 C49 C48 -78.3(3)
C47 Fe5 C49 C48 37.4(2)
C48 C49 C50 C51 0.0(5)
Fe5 C49 C50 C51 59.4(3)
C48 C49 C50 Fe5 -59.4(3)
C48 Fe5 C50 C49 37.7(2)
C52 Fe5 C50 C49 167.8(5)
C55 Fe5 C50 C49 -118.2(3)
C56 Fe5 C50 C49 -160.0(3)
C51 Fe5 C50 C49 119.3(4)
C54 Fe5 C50 C49 -76.6(3)
C53 Fe5 C50 C49 -45.6(6)
C47 Fe5 C50 C49 81.7(3)
C48 Fe5 C50 C51 -81.6(3)
C49 Fe5 C50 C51 -119.3(4)
C52 Fe5 C50 C51 48.5(6)
C55 Fe5 C50 C51 122.5(3)
C56 Fe5 C50 C51 80.7(3)
C54 Fe5 C50 C51 164.0(2)
C53 Fe5 C50 C51 -164.9(5)
C47 Fe5 C50 C51 -37.6(2)
C49 C50 C51 C47 0.9(5)
Fe5 C50 C51 C47 60.1(3)
C49 C50 C51 Fe5 -59.2(3)
C48 C47 C51 C50 -1.3(4)
C5 C47 C51 C50 -173.3(4)
Fe5 C47 C51 C50 -59.3(3)
C48 C47 C51 Fe5 57.9(3)
C5 C47 C51 Fe5 -114.0(4)
C48 Fe5 C51 C50 81.4(3)
C49 Fe5 C51 C50 37.5(2)
C52 Fe5 C51 C50 -160.5(3)
C55 Fe5 C51 C50 -76.2(3)
C56 Fe5 C51 C50 -118.3(3)
C54 Fe5 C51 C50 -41.9(6)
C53 Fe5 C51 C50 165.4(5)
C47 Fe5 C51 C50 119.7(3)
C48 Fe5 C51 C47 -38.3(2)
C49 Fe5 C51 C47 -82.2(3)
C52 Fe5 C51 C47 79.8(3)
C55 Fe5 C51 C47 164.1(2)
C50 Fe5 C51 C47 -119.7(3)
C56 Fe5 C51 C47 122.0(3)
C54 Fe5 C51 C47 -161.6(5)
C53 Fe5 C51 C47 45.7(6)
C48 Fe5 C52 C56 164.4(3)
C49 Fe5 C52 C56 -160.2(5)
C55 Fe5 C52 C56 -37.6(3)
C50 Fe5 C52 C56 44.0(6)
C51 Fe5 C52 C56 79.5(3)
C54 Fe5 C52 C56 -81.4(3)
C53 Fe5 C52 C56 -118.7(4)
C47 Fe5 C52 C56 122.3(3)
C48 Fe5 C52 C53 -76.9(3)
C49 Fe5 C52 C53 -41.5(7)
C55 Fe5 C52 C53 81.1(3)
C50 Fe5 C52 C53 162.7(4)
C56 Fe5 C52 C53 118.7(4)
C51 Fe5 C52 C53 -161.8(3)
C54 Fe5 C52 C53 37.3(3)
C47 Fe5 C52 C53 -119.0(3)
C56 C52 C53 C54 0.8(5)
Fe5 C52 C53 C54 -59.2(3)
C56 C52 C53 Fe5 60.0(3)
C48 Fe5 C53 C54 -117.9(3)
C49 Fe5 C53 C54 -75.8(3)
C52 Fe5 C53 C54 119.6(4)
C55 Fe5 C53 C54 37.8(3)
C50 Fe5 C53 C54 -42.0(7)
C56 Fe5 C53 C54 81.7(3)
C51 Fe5 C53 C54 165.8(4)
C47 Fe5 C53 C54 -160.4(3)
C48 Fe5 C53 C52 122.5(3)
C49 Fe5 C53 C52 164.6(3)
C55 Fe5 C53 C52 -81.8(3)
C50 Fe5 C53 C52 -161.6(5)
C56 Fe5 C53 C52 -37.9(3)
C51 Fe5 C53 C52 46.2(6)
C54 Fe5 C53 C52 -119.6(4)
C47 Fe5 C53 C52 80.0(3)
C52 C53 C54 C55 -0.4(5)
Fe5 C53 C54 C55 -59.2(3)
C52 C53 C54 Fe5 58.8(3)
C48 Fe5 C54 C53 80.6(3)
C49 Fe5 C54 C53 122.4(3)
C52 Fe5 C54 C53 -37.6(3)
C55 Fe5 C54 C53 -119.0(4)
C50 Fe5 C54 C53 163.7(3)
C56 Fe5 C54 C53 -81.3(3)
C51 Fe5 C54 C53 -165.0(5)
C47 Fe5 C54 C53 47.6(6)
C48 Fe5 C54 C55 -160.4(3)
C49 Fe5 C54 C55 -118.6(3)
C52 Fe5 C54 C55 81.4(3)
C50 Fe5 C54 C55 -77.3(3)
C56 Fe5 C54 C55 37.7(3)
C51 Fe5 C54 C55 -46.0(6)
C53 Fe5 C54 C55 119.0(4)
C47 Fe5 C54 C55 166.6(4)
C53 C54 C55 C56 -0.2(5)
Fe5 C54 C55 C56 -59.7(3)
C53 C54 C55 Fe5 59.5(3)
C48 Fe5 C55 C56 165.9(4)
C49 Fe5 C55 C56 -161.6(3)
C52 Fe5 C55 C56 37.6(3)
C50 Fe5 C55 C56 -119.7(3)
C51 Fe5 C55 C56 -78.2(3)
C54 Fe5 C55 C56 119.2(4)
C53 Fe5 C55 C56 81.6(3)
C47 Fe5 C55 C56 -45.1(7)
C48 Fe5 C55 C54 46.7(6)
C49 Fe5 C55 C54 79.2(3)
C52 Fe5 C55 C54 -81.7(3)
C50 Fe5 C55 C54 121.1(3)
C56 Fe5 C55 C54 -119.2(4)
C51 Fe5 C55 C54 162.6(3)
C53 Fe5 C55 C54 -37.7(3)
C47 Fe5 C55 C54 -164.4(5)
C53 C52 C56 C55 -0.9(5)
Fe5 C52 C56 C55 59.2(3)
C53 C52 C56 Fe5 -60.1(3)
C54 C55 C56 C52 0.6(5)
Fe5 C55 C56 C52 -59.2(3)
C54 C55 C56 Fe5 59.8(3)
C48 Fe5 C56 C52 -43.5(7)
C49 Fe5 C56 C52 163.2(4)
C55 Fe5 C56 C52 119.3(4)
C50 Fe5 C56 C52 -162.2(3)
C51 Fe5 C56 C52 -119.5(3)
C54 Fe5 C56 C52 81.7(3)
C53 Fe5 C56 C52 38.0(3)
C47 Fe5 C56 C52 -77.1(3)
C48 Fe5 C56 C55 -162.8(5)
C49 Fe5 C56 C55 43.9(6)
C52 Fe5 C56 C55 -119.3(4)
C50 Fe5 C56 C55 78.5(3)
C51 Fe5 C56 C55 121.2(3)
C54 Fe5 C56 C55 -37.6(3)
C53 Fe5 C56 C55 -81.3(3)
C47 Fe5 C56 C55 163.6(3)
C5 C6 C57 C58 -85.8(6)
C1 C6 C57 C58 111.8(5)
C5 C6 C57 C61 105.6(4)
C1 C6 C57 C61 -56.8(5)
C5 C6 C57 Fe6 22.6(6)
C1 C6 C57 Fe6 -139.9(3)
C61 Fe6 C57 C58 -118.8(3)
C60 Fe6 C57 C58 -81.2(3)
C65 Fe6 C57 C58 -144.2(7)
C64 Fe6 C57 C58 46.0(5)
C66 Fe6 C57 C58 172.1(3)
C59 Fe6 C57 C58 -37.4(2)
C62 Fe6 C57 C58 129.6(3)
C63 Fe6 C57 C58 85.4(3)
C60 Fe6 C57 C61 37.6(2)
C65 Fe6 C57 C61 -25.5(8)
C64 Fe6 C57 C61 164.8(4)
C66 Fe6 C57 C61 -69.1(3)
C59 Fe6 C57 C61 81.4(3)
C62 Fe6 C57 C61 -111.7(3)
C63 Fe6 C57 C61 -155.8(2)
C58 Fe6 C57 C61 118.8(3)
C61 Fe6 C57 C6 104.8(5)
C60 Fe6 C57 C6 142.4(4)
C65 Fe6 C57 C6 79.3(8)
C64 Fe6 C57 C6 -90.5(5)
C66 Fe6 C57 C6 35.7(5)
C59 Fe6 C57 C6 -173.8(4)
C62 Fe6 C57 C6 -6.9(4)
C63 Fe6 C57 C6 -51.1(5)
C58 Fe6 C57 C6 -136.4(5)
C61 C57 C58 C59 1.6(4)
C6 C57 C58 C59 -167.8(4)
Fe6 C57 C58 C59 59.0(3)
C61 C57 C58 Fe6 -57.4(3)
C6 C57 C58 Fe6 133.3(5)
C61 Fe6 C58 C59 -81.8(3)
C60 Fe6 C58 C59 -37.4(2)
C65 Fe6 C58 C59 44.3(4)
C64 Fe6 C58 C59 81.9(3)
C66 Fe6 C58 C59 -154.3(9)
C62 Fe6 C58 C59 166.7(3)
C63 Fe6 C58 C59 125.8(3)
C57 Fe6 C58 C59 -120.0(3)
C61 Fe6 C58 C57 38.3(2)
C60 Fe6 C58 C57 82.6(3)
C65 Fe6 C58 C57 164.3(3)
C64 Fe6 C58 C57 -158.0(2)
C66 Fe6 C58 C57 -34.3(10)
C59 Fe6 C58 C57 120.0(3)
C62 Fe6 C58 C57 -73.3(3)
C63 Fe6 C58 C57 -114.2(3)
C57 C58 C59 C60 -1.3(5)
Fe6 C58 C59 C60 58.6(3)
C57 C58 C59 Fe6 -59.9(3)
C61 Fe6 C59 C60 -38.6(2)
C65 Fe6 C59 C60 83.0(3)
C64 Fe6 C59 C60 125.5(3)
C66 Fe6 C59 C60 51.3(4)
C62 Fe6 C59 C60 -174.8(8)
C63 Fe6 C59 C60 164.2(3)
C58 Fe6 C59 C60 -119.9(4)
C57 Fe6 C59 C60 -82.8(3)
C61 Fe6 C59 C58 81.3(3)
C60 Fe6 C59 C58 119.9(4)
C65 Fe6 C59 C58 -157.2(2)
C64 Fe6 C59 C58 -114.6(3)
C66 Fe6 C59 C58 171.1(3)
C62 Fe6 C59 C58 -55.0(9)
C63 Fe6 C59 C58 -76.0(3)
C57 Fe6 C59 C58 37.1(2)
C58 C59 C60 C61 0.5(5)
Fe6 C59 C60 C61 59.6(3)
C58 C59 C60 Fe6 -59.2(3)
C61 Fe6 C60 C59 118.2(4)
C65 Fe6 C60 C59 -111.6(3)
C64 Fe6 C60 C59 -72.8(3)
C66 Fe6 C60 C59 -153.2(3)
C62 Fe6 C60 C59 177.7(3)
C63 Fe6 C60 C59 -52.0(7)
C58 Fe6 C60 C59 37.4(2)
C57 Fe6 C60 C59 80.7(3)
C65 Fe6 C60 C61 130.1(3)
C64 Fe6 C60 C61 169.0(3)
C66 Fe6 C60 C61 88.6(3)
C59 Fe6 C60 C61 -118.2(4)
C62 Fe6 C60 C61 59.5(4)
C63 Fe6 C60 C61 -170.2(6)
C58 Fe6 C60 C61 -80.9(3)
C57 Fe6 C60 C61 -37.5(2)
C59 C60 C61 C57 0.5(5)
Fe6 C60 C61 C57 60.7(3)
C59 C60 C61 Fe6 -60.2(3)
C58 C57 C61 C60 -1.3(4)
C6 C57 C61 C60 170.7(3)
Fe6 C57 C61 C60 -59.5(3)
C58 C57 C61 Fe6 58.2(3)
C6 C57 C61 Fe6 -129.8(3)
C65 Fe6 C61 C60 -67.3(3)
C64 Fe6 C61 C60 -34.3(7)
C66 Fe6 C61 C60 -108.6(3)
C59 Fe6 C61 C60 38.2(2)
C62 Fe6 C61 C60 -151.5(3)
C63 Fe6 C61 C60 173.9(4)
C58 Fe6 C61 C60 82.2(3)
C57 Fe6 C61 C60 119.8(3)
C60 Fe6 C61 C57 -119.8(3)
C65 Fe6 C61 C57 172.8(2)
C64 Fe6 C61 C57 -154.1(6)
C66 Fe6 C61 C57 131.6(2)
C59 Fe6 C61 C57 -81.6(3)
C62 Fe6 C61 C57 88.7(3)
C63 Fe6 C61 C57 54.1(5)
C58 Fe6 C61 C57 -37.7(2)
C61 Fe6 C62 C63 -157.7(3)
C60 Fe6 C62 C63 161.4(3)
C65 Fe6 C62 C63 81.6(3)
C64 Fe6 C62 C63 37.7(3)
C66 Fe6 C62 C63 119.2(4)
C59 Fe6 C62 C63 -25.7(9)
C58 Fe6 C62 C63 -71.1(3)
C57 Fe6 C62 C63 -112.9(3)
C61 Fe6 C62 C66 83.1(3)
C60 Fe6 C62 C66 42.2(5)
C65 Fe6 C62 C66 -37.6(3)
C64 Fe6 C62 C66 -81.5(3)
C59 Fe6 C62 C66 -144.9(8)
C63 Fe6 C62 C66 -119.2(4)
C58 Fe6 C62 C66 169.7(3)
C57 Fe6 C62 C66 127.9(3)
C66 C62 C63 C64 0.2(5)
Fe6 C62 C63 C64 -59.1(3)
C66 C62 C63 Fe6 59.3(3)
C61 Fe6 C63 C64 168.4(4)
C60 Fe6 C63 C64 -26.5(8)
C65 Fe6 C63 C64 37.6(3)
C66 Fe6 C63 C64 81.4(3)
C59 Fe6 C63 C64 -67.5(3)
C62 Fe6 C63 C64 119.2(4)
C58 Fe6 C63 C64 -109.9(3)
C57 Fe6 C63 C64 -153.4(3)
C61 Fe6 C63 C62 49.2(5)
C60 Fe6 C63 C62 -145.7(6)
C65 Fe6 C63 C62 -81.5(3)
C64 Fe6 C63 C62 -119.2(4)
C66 Fe6 C63 C62 -37.7(3)
C59 Fe6 C63 C62 173.3(2)
C58 Fe6 C63 C62 130.9(3)
C57 Fe6 C63 C62 87.4(3)
C62 C63 C64 C65 0.0(5)
Fe6 C63 C64 C65 -59.3(3)
C62 C63 C64 Fe6 59.3(3)
C61 Fe6 C64 C65 -42.2(8)
C60 Fe6 C64 C65 -69.1(3)
C66 Fe6 C64 C65 37.8(3)
C59 Fe6 C64 C65 -109.6(3)
C62 Fe6 C64 C65 81.7(3)
C63 Fe6 C64 C65 119.4(4)
C58 Fe6 C64 C65 -151.8(3)
C57 Fe6 C64 C65 176.4(3)
C61 Fe6 C64 C63 -161.6(6)
C60 Fe6 C64 C63 171.5(3)
C65 Fe6 C64 C63 -119.4(4)
C66 Fe6 C64 C63 -81.6(3)
C59 Fe6 C64 C63 131.0(3)
C62 Fe6 C64 C63 -37.7(3)
C58 Fe6 C64 C63 88.8(3)
C57 Fe6 C64 C63 57.0(5)
C63 C64 C65 C66 -0.1(5)
Fe6 C64 C65 C66 -59.7(3)
C63 C64 C65 Fe6 59.6(3)
C61 Fe6 C65 C66 -74.4(3)
C60 Fe6 C65 C66 -113.2(3)
C64 Fe6 C65 C66 119.0(4)
C59 Fe6 C65 C66 -155.1(3)
C62 Fe6 C65 C66 37.7(3)
C63 Fe6 C65 C66 81.4(3)
C58 Fe6 C65 C66 174.8(3)
C57 Fe6 C65 C66 -53.8(8)
C61 Fe6 C65 C64 166.6(3)
C60 Fe6 C65 C64 127.8(3)
C66 Fe6 C65 C64 -119.0(4)
C59 Fe6 C65 C64 85.9(3)
C62 Fe6 C65 C64 -81.3(3)
C63 Fe6 C65 C64 -37.6(3)
C58 Fe6 C65 C64 55.8(5)
C57 Fe6 C65 C64 -172.8(6)
C64 C65 C66 C62 0.2(5)
Fe6 C65 C66 C62 -59.4(3)
C64 C65 C66 Fe6 59.7(3)
C63 C62 C66 C65 -0.2(5)
Fe6 C62 C66 C65 59.3(3)
C63 C62 C66 Fe6 -59.5(3)
C61 Fe6 C66 C65 125.5(3)
C60 Fe6 C66 C65 81.7(3)
C64 Fe6 C66 C65 -37.9(3)
C59 Fe6 C66 C65 47.2(5)
C62 Fe6 C66 C65 -119.3(4)
C63 Fe6 C66 C65 -81.7(3)
C58 Fe6 C66 C65 -165.6(9)
C57 Fe6 C66 C65 165.7(3)
C61 Fe6 C66 C62 -115.2(3)
C60 Fe6 C66 C62 -159.0(3)
C65 Fe6 C66 C62 119.3(4)
C64 Fe6 C66 C62 81.4(3)
C59 Fe6 C66 C62 166.5(3)
C63 Fe6 C66 C62 37.6(3)
C58 Fe6 C66 C62 -46.3(11)
C57 Fe6 C66 C62 -75.0(3)
C6S C1S C2S C3S -2.7(10)
C1S C2S C3S C4S 1.6(10)
C2S C3S C4S C5S 0.4(9)
C3S C4S C5S C6S -1.3(9)
C4S C5S C6S C1S 0.1(10)
C2S C1S C6S C5S 1.9(10)
